data_7707490
loop_
_publ_author_name
'Jinsenji, Yoshiki'
'Takimoto, Kazuyoshi'
'Yoshida, Jun'
'Mori, Shigeki'
'Watanabe, Yutaka'
'Sato, Hisako'

_publ_section_title
;
 Effects of geometrical isomerism on emissive behaviour of heteroleptic
 cyclometalated Ir(III) complexes.
;
_journal_issue 24
_journal_name_full 'Dalton transactions (Cambridge, England : 2003)'
_journal_page_first 8506
_journal_page_last 8511
_journal_paper_doi 10.1039/d1dt00783a
_journal_volume 50
_journal_year 2021
_chemical_formula_moiety '3(C39 H24 Ir N3 O2), 1.5(C H2 Cl2)'
_chemical_formula_sum 'C118.5 H75 Cl3 Ir3 N9 O6'
_chemical_formula_weight 2403.82
_space_group_crystal_system orthorhombic
_space_group_IT_number 19
_space_group_name_Hall 'P 2ac 2ab'
_space_group_name_H-M_alt 'P 21 21 21'
_atom_sites_solution_hydrogens geom
_audit_creation_date 2021-03-01
_audit_creation_method
;
Olex2 1.2
(compiled 2018.05.29 svn.r3508 for OlexSys, GUI svn.r5506)
;
_audit_update_record
;
2021-03-01 deposited with the CCDC.	2021-05-25 downloaded from the CCDC.
;
_cell_angle_alpha 90
_cell_angle_beta 90
_cell_angle_gamma 90
_cell_formula_units_Z 4
_cell_length_a 10.6678(2)
_cell_length_b 18.2211(4)
_cell_length_c 46.7278(8)
_cell_measurement_reflns_used 42371
_cell_measurement_temperature 100
_cell_measurement_theta_max 29.9910
_cell_measurement_theta_min 1.7120
_cell_volume 9082.9(3)
_computing_cell_refinement 'CrysAlisPro 1.171.40.67a (Rigaku OD, 2019)'
_computing_data_collection 'CrystalClear-SM Expert 2.1 b46 (Rigaku, 2016)'
_computing_data_reduction 'CrysAlisPro 1.171.40.67a (Rigaku OD, 2019)'
_computing_molecular_graphics 'Olex2 (Dolomanov et al., 2009)'
_computing_publication_material 'Olex2 (Dolomanov et al., 2009)'
_computing_structure_refinement 'ShelXL (Sheldrick, 2015)'
_computing_structure_solution 'SHELXT 2018/2 (Sheldrick, 2018)'
_diffrn_ambient_temperature 100
_diffrn_detector_area_resol_mean 7.111
_diffrn_detector_type 'Rigaku Saturn724+ area detector'
_diffrn_measured_fraction_theta_full 1.000
_diffrn_measured_fraction_theta_max 1.000
_diffrn_measurement_details
;
List of Runs (angles in degrees, time in seconds):

  # Type    Start    End  Width  t~exp~   \w     \q     \k     \f   Frames
#--------------------------------------------------------------------------
  1  \w   -115.00  65.00   0.50    2.00    --  -25.00  45.00   0.00  360
  2  \w   -115.00  65.00   0.50    2.00    --  -25.00  45.00  90.00  360
  3  \w   -115.00  65.00   0.50    2.00    --  -25.00  45.00 180.00  360
  4  \w   -115.00  65.00   0.50    2.00    --  -25.00  45.00 270.00  360
;
_diffrn_measurement_device 'abstract diffractometer'
_diffrn_measurement_device_type 'Rigaku Varimax with Saturn'
_diffrn_measurement_method '\w scans'
_diffrn_radiation_type MoK\a
_diffrn_radiation_wavelength 0.71073
_diffrn_reflns_av_R_equivalents 0.1618
_diffrn_reflns_av_unetI/netI 0.1061
_diffrn_reflns_Laue_measured_fraction_full 1.000
_diffrn_reflns_Laue_measured_fraction_max 1.000
_diffrn_reflns_limit_h_max 13
_diffrn_reflns_limit_h_min -13
_diffrn_reflns_limit_k_max 22
_diffrn_reflns_limit_k_min -22
_diffrn_reflns_limit_l_max 58
_diffrn_reflns_limit_l_min -58
_diffrn_reflns_number 117432
_diffrn_reflns_point_group_measured_fraction_full 1.000
_diffrn_reflns_point_group_measured_fraction_max 1.000
_diffrn_reflns_theta_full 25.242
_diffrn_reflns_theta_max 26.500
_diffrn_reflns_theta_min 1.720
_exptl_absorpt_coefficient_mu 4.541
_exptl_absorpt_correction_T_max 1.00000
_exptl_absorpt_correction_T_min 0.88192
_exptl_absorpt_correction_type multi-scan
_exptl_absorpt_process_details
;
CrysAlisPro 1.171.40.67a (Rigaku Oxford Diffraction, 2019)
Empirical absorption correction using spherical harmonics,
 implemented in SCALE3 ABSPACK scaling algorithm.
;
_exptl_crystal_colour yellow
_exptl_crystal_colour_primary yellow
_exptl_crystal_density_diffrn 1.758
_exptl_crystal_density_method 'not measured'
_exptl_crystal_description plate
_exptl_crystal_F_000 4716
_exptl_crystal_size_max 0.04
_exptl_crystal_size_mid 0.03
_exptl_crystal_size_min 0.01
_refine_diff_density_max 1.688
_refine_diff_density_min -1.067
_refine_diff_density_rms 0.179
_refine_ls_abs_structure_details
;
 Flack x determined using 5236 quotients [(I+)-(I-)]/[(I+)+(I-)]
 (Parsons, Flack and Wagner, Acta Cryst. B69 (2013) 249-259).
;
_refine_ls_abs_structure_Flack -0.018(7)
_refine_ls_extinction_method none
_refine_ls_goodness_of_fit_ref 1.032
_refine_ls_hydrogen_treatment constr
_refine_ls_matrix_type full
_refine_ls_number_parameters 1316
_refine_ls_number_reflns 18848
_refine_ls_number_restraints 2688
_refine_ls_restrained_S_all 0.973
_refine_ls_R_factor_all 0.0821
_refine_ls_R_factor_gt 0.0607
_refine_ls_shift/su_max 0.001
_refine_ls_shift/su_mean 0.000
_refine_ls_structure_factor_coef Fsqd
_refine_ls_weighting_details 'w=1/[\s^2^(Fo^2^)+(0.0283P)^2^+23.8695P] where P=(Fo^2^+2Fc^2^)/3'
_refine_ls_weighting_scheme calc
_refine_ls_wR_factor_gt 0.1021
_refine_ls_wR_factor_ref 0.1098
_reflns_Friedel_coverage 0.820
_reflns_Friedel_fraction_full 1.000
_reflns_Friedel_fraction_max 1.000
_reflns_number_gt 15215
_reflns_number_total 18848
_reflns_threshold_expression 'I > 2\s(I)'
_cod_data_source_file d1dt00783a2.cif
_cod_data_source_block jinsenji
_cod_depositor_comments 'Adding full bibliography for 7707490--7707494.cif.'
_cod_original_formula_sum 'C118.50 H75 Cl3 Ir3 N9 O6'
_cod_database_code 7707490
_shelx_shelxl_version_number 2018/3
_shelx_space_group_comment
;
The symmetry employed for this shelxl refinement is uniquely defined
by the following loop, which should always be used as a source of
symmetry information in preference to the above space-group names.
They are only intended as comments.
;
_olex2_refinement_description
;
1. Fixed Uiso
 At 1.2 times of:
  All C(H) groups, All C(H,H) groups
2. Restrained distances
 C118-Cl1 = C118-Cl2
 1.79 with sigma of 0.02
 C218-Cl21 = C218-Cl22
 1.79 with sigma of 0.02
 C119-Cl3 = C119-Cl4
 1.79 with sigma of 0.02
 C318-Cl31 = C318-Cl32
 1.79 with sigma of 0.02
 Cl31-Cl32
 2.85 with sigma of 0.04
 Cl3-Cl4
 2.85 with sigma of 0.04
 Cl1-Cl2
 2.85 with sigma of 0.04
 Cl21-Cl22
 2.85 with sigma of 0.04
3. Uiso/Uaniso restraints and constraints
N1 \\sim C1 \\sim C2 \\sim C3 \\sim C4 \\sim C5 \\sim C6 \\sim C7 \\sim C8
\\sim C9 \\sim C10 \\sim C11 \\sim C12 \\sim C13: within 2A with sigma of 0.01
and sigma for terminal atoms of 0.02
N2 \\sim C14 \\sim C15 \\sim C16 \\sim C17 \\sim C18 \\sim C19 \\sim C20 \\sim
C21 \\sim C22 \\sim C23 \\sim C24 \\sim C25 \\sim C26: within 2A with sigma of
0.03 and sigma for terminal atoms of 0.06
C27 \\sim C28 \\sim C29 \\sim C30 \\sim C31 \\sim C32: within 2A with sigma of
0.03 and sigma for terminal atoms of 0.06
O2 \\sim N3 \\sim C33 \\sim C34 \\sim C35 \\sim C36 \\sim C37 \\sim C38 \\sim
C39: within 2A with sigma of 0.03 and sigma for terminal atoms of 0.06
N4 \\sim C40 \\sim C41 \\sim C42 \\sim C43 \\sim C44 \\sim C45 \\sim C46 \\sim
C47 \\sim C48 \\sim C49 \\sim C50 \\sim C51 \\sim C52: within 2A with sigma of
0.03 and sigma for terminal atoms of 0.06
N5 \\sim C53 \\sim C54 \\sim C55 \\sim C56 \\sim C57 \\sim C58 \\sim C59 \\sim
C60 \\sim C61 \\sim C62 \\sim C63 \\sim C64 \\sim C65: within 2A with sigma of
0.03 and sigma for terminal atoms of 0.06
O4 \\sim N6 \\sim C66 \\sim C67 \\sim C68 \\sim C69 \\sim C70 \\sim C71 \\sim
C72 \\sim C73 \\sim C74 \\sim C75 \\sim C76 \\sim C77 \\sim C78: within 2A with
sigma of 0.02 and sigma for terminal atoms of 0.04
N7 \\sim C79 \\sim C80 \\sim C81 \\sim C82 \\sim C83 \\sim C84 \\sim C85 \\sim
C86 \\sim C87 \\sim C88 \\sim C89 \\sim C90 \\sim C91: within 2A with sigma of
0.03 and sigma for terminal atoms of 0.06
N8 \\sim C92 \\sim C93 \\sim C94 \\sim C95 \\sim C96 \\sim C97 \\sim C98 \\sim
C99 \\sim C100 \\sim C101 \\sim C102 \\sim C103 \\sim C104: within 2A with
sigma of 0.03 and sigma for terminal atoms of 0.06
O6 \\sim N9 \\sim C111 \\sim C112 \\sim C113 \\sim C114 \\sim C115 \\sim C116
\\sim C117: within 2A with sigma of 0.02 and sigma for terminal atoms of 0.04
Cl31 \\sim Cl32 \\sim C318: within 2A with sigma of 0.008 and sigma for
terminal atoms of 0.016
Cl1 \\sim Cl2 \\sim C118: within 2A with sigma of 0.01 and sigma for terminal
atoms of 0.02
Cl21 \\sim Cl22 \\sim C218: within 2A with sigma of 0.01 and sigma for terminal
atoms of 0.02
Cl3 \\sim Cl4 \\sim C119: within 1.7A with sigma of 0.02 and sigma for terminal
atoms of 0.04
Uanis(N1) \\sim Ueq, Uanis(C1) \\sim Ueq, Uanis(C2) \\sim Ueq, Uanis(C3) \\sim
Ueq, Uanis(C4) \\sim Ueq, Uanis(C5) \\sim Ueq, Uanis(C6) \\sim Ueq, Uanis(C7)
\\sim Ueq, Uanis(C8) \\sim Ueq, Uanis(C9) \\sim Ueq, Uanis(C10) \\sim Ueq,
Uanis(C11) \\sim Ueq, Uanis(C12) \\sim Ueq, Uanis(C13) \\sim Ueq: with sigma of
0.01 and sigma for terminal atoms of 0.02
Uanis(N2) \\sim Ueq, Uanis(C14) \\sim Ueq, Uanis(C15) \\sim Ueq, Uanis(C16)
\\sim Ueq, Uanis(C17) \\sim Ueq, Uanis(C18) \\sim Ueq, Uanis(C19) \\sim Ueq,
Uanis(C20) \\sim Ueq, Uanis(C21) \\sim Ueq, Uanis(C22) \\sim Ueq, Uanis(C23)
\\sim Ueq, Uanis(C24) \\sim Ueq, Uanis(C25) \\sim Ueq, Uanis(C26) \\sim Ueq:
with sigma of 0.03 and sigma for terminal atoms of 0.06
Uanis(C27) \\sim Ueq, Uanis(C28) \\sim Ueq, Uanis(C29) \\sim Ueq, Uanis(C30)
\\sim Ueq, Uanis(C31) \\sim Ueq, Uanis(C32) \\sim Ueq: with sigma of 0.03 and
sigma for terminal atoms of 0.06
Uanis(N3) \\sim Ueq, Uanis(C33) \\sim Ueq, Uanis(O2) \\sim Ueq, Uanis(C34)
\\sim Ueq, Uanis(C35) \\sim Ueq, Uanis(C36) \\sim Ueq, Uanis(C37) \\sim Ueq,
Uanis(C38) \\sim Ueq, Uanis(C39) \\sim Ueq: with sigma of 0.03 and sigma for
terminal atoms of 0.06
Uanis(N4) \\sim Ueq, Uanis(C40) \\sim Ueq, Uanis(C41) \\sim Ueq, Uanis(C42)
\\sim Ueq, Uanis(C43) \\sim Ueq, Uanis(C44) \\sim Ueq, Uanis(C45) \\sim Ueq,
Uanis(C46) \\sim Ueq, Uanis(C47) \\sim Ueq, Uanis(C48) \\sim Ueq, Uanis(C49)
\\sim Ueq, Uanis(C50) \\sim Ueq, Uanis(C51) \\sim Ueq, Uanis(C52) \\sim Ueq:
with sigma of 0.03 and sigma for terminal atoms of 0.06
Uanis(N5) \\sim Ueq, Uanis(C53) \\sim Ueq, Uanis(C54) \\sim Ueq, Uanis(C55)
\\sim Ueq, Uanis(C56) \\sim Ueq, Uanis(C57) \\sim Ueq, Uanis(C58) \\sim Ueq,
Uanis(C59) \\sim Ueq, Uanis(C60) \\sim Ueq, Uanis(C61) \\sim Ueq, Uanis(C62)
\\sim Ueq, Uanis(C63) \\sim Ueq, Uanis(C64) \\sim Ueq, Uanis(C65) \\sim Ueq:
with sigma of 0.03 and sigma for terminal atoms of 0.06
Uanis(C66) \\sim Ueq, Uanis(C67) \\sim Ueq, Uanis(C68) \\sim Ueq, Uanis(C69)
\\sim Ueq, Uanis(C70) \\sim Ueq, Uanis(C71) \\sim Ueq, Uanis(N6) \\sim Ueq,
Uanis(C72) \\sim Ueq, Uanis(O4) \\sim Ueq, Uanis(C73) \\sim Ueq, Uanis(C74)
\\sim Ueq, Uanis(C75) \\sim Ueq, Uanis(C76) \\sim Ueq, Uanis(C77) \\sim Ueq,
Uanis(C78) \\sim Ueq: with sigma of 0.02 and sigma for terminal atoms of 0.04
Uanis(N7) \\sim Ueq, Uanis(C79) \\sim Ueq, Uanis(C80) \\sim Ueq, Uanis(C81)
\\sim Ueq, Uanis(C82) \\sim Ueq, Uanis(C83) \\sim Ueq, Uanis(C84) \\sim Ueq,
Uanis(C85) \\sim Ueq, Uanis(C86) \\sim Ueq, Uanis(C87) \\sim Ueq, Uanis(C88)
\\sim Ueq, Uanis(C89) \\sim Ueq, Uanis(C90) \\sim Ueq, Uanis(C91) \\sim Ueq:
with sigma of 0.03 and sigma for terminal atoms of 0.06
Uanis(N8) \\sim Ueq, Uanis(C92) \\sim Ueq, Uanis(C93) \\sim Ueq, Uanis(C94)
\\sim Ueq, Uanis(C95) \\sim Ueq, Uanis(C96) \\sim Ueq, Uanis(C97) \\sim Ueq,
Uanis(C98) \\sim Ueq, Uanis(C99) \\sim Ueq, Uanis(C100) \\sim Ueq, Uanis(C101)
\\sim Ueq, Uanis(C102) \\sim Ueq, Uanis(C103) \\sim Ueq, Uanis(C104) \\sim Ueq:
with sigma of 0.03 and sigma for terminal atoms of 0.06
Uanis(N9) \\sim Ueq, Uanis(C111) \\sim Ueq, Uanis(O6) \\sim Ueq, Uanis(C112)
\\sim Ueq, Uanis(C113) \\sim Ueq, Uanis(C114) \\sim Ueq, Uanis(C115) \\sim Ueq,
Uanis(C116) \\sim Ueq, Uanis(C117) \\sim Ueq: with sigma of 0.02 and sigma for
terminal atoms of 0.04
Uanis(C318) \\sim Ueq, Uanis(Cl31) \\sim Ueq, Uanis(Cl32) \\sim Ueq: with sigma
of 0.008 and sigma for terminal atoms of 0.016
Uanis(C118) \\sim Ueq, Uanis(Cl1) \\sim Ueq, : with sigma of 0.01 and sigma for
terminal atoms of 0.02
Uanis(C218) \\sim Ueq, Uanis(Cl21) \\sim Ueq, Uanis(Cl22) \\sim Ueq: with sigma
of 0.01 and sigma for terminal atoms of 0.02
Uanis(Cl3) \\sim Ueq, Uanis(C119) \\sim Ueq, Uanis(Cl4) \\sim Ueq: with sigma
of 0.02 and sigma for terminal atoms of 0.04
Uanis(C118) = Uanis(C218)
4. Rigid body (RIGU) restrains
 N1, C1, C2, C3, C4, C5, C6, C7, C8, C9, C10, C11, C12, C13
 with sigma for 1-2 distances of 0.004 and sigma for 1-3 distances of 0.004
 N2, C14, C15, C16, C17, C18, C19, C20, C21, C22, C23, C24, C25, C26
 with sigma for 1-2 distances of 0.004 and sigma for 1-3 distances of 0.004
 C27, C28, C29, C30, C31, C32
 with sigma for 1-2 distances of 0.004 and sigma for 1-3 distances of 0.004
 O2, N3, C33, C34, C35, C36, C37, C38, C39
 with sigma for 1-2 distances of 0.004 and sigma for 1-3 distances of 0.004
 N4, C40, C41, C42, C43, C44, C45, C46, C47, C48, C49, C50, C51, C52
 with sigma for 1-2 distances of 0.004 and sigma for 1-3 distances of 0.004
 N5, C53, C54, C55, C56, C57, C58, C59, C60, C61, C62, C63, C64, C65
 with sigma for 1-2 distances of 0.004 and sigma for 1-3 distances of 0.004
 O4, N6, C66, C67, C68, C69, C70, C71, C72, C73, C74, C75, C76, C77, C78
 with sigma for 1-2 distances of 0.004 and sigma for 1-3 distances of 0.004
 N7, C79, C80, C81, C82, C83, C84, C85, C86, C87, C88, C89, C90, C91
 with sigma for 1-2 distances of 0.004 and sigma for 1-3 distances of 0.004
 N8, C92, C93, C94, C95, C96, C97, C98, C99, C100, C101, C102, C103, C104
 with sigma for 1-2 distances of 0.004 and sigma for 1-3 distances of 0.004
 O6, N9, C111, C112, C113, C114, C115, C116, C117
 with sigma for 1-2 distances of 0.004 and sigma for 1-3 distances of 0.004
 Cl31, Cl32, C318
 with sigma for 1-2 distances of 0.004 and sigma for 1-3 distances of 0.004
 Cl1, Cl2, C118
 with sigma for 1-2 distances of 0.004 and sigma for 1-3 distances of 0.004
 Cl21, Cl22, C218
 with sigma for 1-2 distances of 0.004 and sigma for 1-3 distances of 0.004
 Cl3, Cl4, C119
 with sigma for 1-2 distances of 0.004 and sigma for 1-3 distances of 0.004
5. Others
 1*[Sof(Cl1)+Sof(Cl2)+Sof(C118)+Sof(H11A)+Sof(H11B)]+1*[Sof(Cl21)+Sof(Cl22)+
 Sof(C218)+Sof(H21A)+Sof(H21B)]+1*[Sof(Cl31)+Sof(Cl32)+Sof(C318)+Sof(H31A)+
 Sof(H31B)]=1 with esd of 0.0005
 Sof(Cl1)=Sof(Cl2)=Sof(C118)=Sof(H11A)=Sof(H11B)=FVAR(1)
 Sof(Cl21)=Sof(Cl22)=Sof(C218)=Sof(H21A)=Sof(H21B)=FVAR(2)
 Sof(Cl31)=Sof(Cl32)=Sof(C318)=Sof(H31A)=Sof(H31B)=FVAR(3)
 Fixed Sof: Cl3(0.5) Cl4(0.5) C119(0.5) H11C(0.5) H11D(0.5)
6.a Secondary CH2 refined with riding coordinates:
 C118(H11A,H11B), C218(H21A,H21B), C318(H31A,H31B), C119(H11C,H11D)
6.b Aromatic/amide H refined with riding coordinates:
 C40(H40), C41(H41), C42(H42), C44(H44), C45(H45), C47(H47), C48(H48),
 C49(H49), C53(H53), C54(H54), C55(H55), C57(H57), C58(H58), C60(H60), C61(H61),
  C62(H62), C67(H67), C68(H68), C69(H69), C70(H70), C74(H74), C75(H75),
 C76(H76), C77(H77), C1(H1), C2(H2), C3(H3), C5(H5), C6(H6), C8(H8), C9(H9),
 C10(H10), C14(H14), C15(H15), C16(H16), C18(H18), C19(H19), C21(H21), C22(H22),
  C23(H23), C28(H28), C29(H29), C30(H30), C31(H31), C35(H35), C36(H36),
 C37(H37), C38(H38), C79(H79), C80(H80), C81(H81), C83(H83), C84(H84), C86(H86),
  C87(H87), C88(H88), C92(H92), C93(H93), C94(H94), C96(H96), C97(H97),
 C99(H99), C100(H100), C101(H101), C106(H106), C107(H107), C108(H108),
 C109(H109), C113(H113), C114(H114), C115(H115), C116(H116)
;
_olex2_submission_special_instructions 'No special instructions were received'
_oxdiff_exptl_absorpt_empirical_details
;
Empirical correction (ABSPACK) includes:
- Absorption correction using spherical harmonics
- Frame scaling
- Detector area scaling
;

loop_
_space_group_symop_operation_xyz
'x, y, z'
'-x+1/2, -y, z+1/2'
'-x, y+1/2, -z+1/2'
'x+1/2, -y+1/2, -z'

loop_
_atom_site_label
_atom_site_type_symbol
_atom_site_fract_x
_atom_site_fract_y
_atom_site_fract_z
_atom_site_U_iso_or_equiv
_atom_site_adp_type
_atom_site_occupancy
_atom_site_site_symmetry_order
_atom_site_calc_flag
_atom_site_refinement_flags_posn
_atom_site_refinement_flags_adp
_atom_site_refinement_flags_occupancy
_atom_site_disorder_assembly
_atom_site_disorder_group
Ir2 Ir 0.26675(6) 0.53422(3) 0.75795(2) 0.02036(15) Uani 1 1 d . . . . .
O3 O 0.1160(10) 0.6044(6) 0.7459(2) 0.027(3) Uani 1 1 d . . . . .
O4 O -0.0664(11) 0.4157(6) 0.7817(2) 0.031(3) Uani 1 1 d . U . . .
N4 N 0.2655(13) 0.4871(6) 0.7182(2) 0.025(3) Uani 1 1 d . U . . .
N5 N 0.2807(13) 0.5822(7) 0.7971(3) 0.027(3) Uani 1 1 d . U . . .
N6 N 0.1272(12) 0.4611(7) 0.7747(3) 0.024(3) Uani 1 1 d . U . . .
C40 C 0.2086(16) 0.4252(9) 0.7097(4) 0.034(4) Uani 1 1 d . U . . .
H40 H 0.164734 0.396443 0.723352 0.041 Uiso 1 1 calc R . . . .
C41 C 0.2123(16) 0.4021(9) 0.6813(3) 0.032(4) Uani 1 1 d . U . . .
H41 H 0.172798 0.357436 0.676003 0.039 Uiso 1 1 calc R . . . .
C42 C 0.2720(15) 0.4429(8) 0.6611(3) 0.027(3) Uani 1 1 d . U . . .
H42 H 0.273057 0.427085 0.641719 0.032 Uiso 1 1 calc R . . . .
C43 C 0.3320(14) 0.5086(9) 0.6689(3) 0.022(3) Uani 1 1 d . U . . .
C44 C 0.3946(15) 0.5574(10) 0.6502(3) 0.032(4) Uani 1 1 d . U . . .
H44 H 0.398109 0.546023 0.630355 0.038 Uiso 1 1 calc R . . . .
C45 C 0.4491(15) 0.6192(10) 0.6595(4) 0.035(4) Uani 1 1 d . U . . .
H45 H 0.491328 0.649428 0.646028 0.042 Uiso 1 1 calc R . . . .
C46 C 0.4466(15) 0.6420(10) 0.6889(4) 0.032(4) Uani 1 1 d . U . . .
C47 C 0.5007(17) 0.7051(10) 0.7002(4) 0.044(4) Uani 1 1 d . U . . .
H47 H 0.542051 0.739188 0.688017 0.053 Uiso 1 1 calc R . . . .
C48 C 0.4935(18) 0.7173(10) 0.7285(4) 0.043(4) Uani 1 1 d . U . . .
H48 H 0.529533 0.761136 0.735767 0.051 Uiso 1 1 calc R . . . .
C49 C 0.4359(16) 0.6691(9) 0.7481(3) 0.036(4) Uani 1 1 d . U . . .
H49 H 0.439485 0.678106 0.768088 0.043 Uiso 1 1 calc R . . . .
C50 C 0.3733(15) 0.6077(9) 0.7372(4) 0.028(3) Uani 1 1 d . U . . .
C51 C 0.3855(15) 0.5933(9) 0.7079(3) 0.027(3) Uani 1 1 d . U . . .
C52 C 0.3260(14) 0.5285(9) 0.6977(3) 0.024(3) Uani 1 1 d . U . . .
C53 C 0.2038(17) 0.6324(9) 0.8085(4) 0.037(4) Uani 1 1 d . U . . .
H53 H 0.134124 0.648534 0.797505 0.045 Uiso 1 1 calc R . . . .
C54 C 0.221(2) 0.6619(10) 0.8356(4) 0.050(5) Uani 1 1 d . U . . .
H54 H 0.163834 0.696768 0.842977 0.060 Uiso 1 1 calc R . . . .
C55 C 0.322(2) 0.6402(11) 0.8515(4) 0.053(5) Uani 1 1 d . U . . .
H55 H 0.338094 0.662140 0.869604 0.064 Uiso 1 1 calc R . . . .
C56 C 0.4025(19) 0.5857(10) 0.8410(4) 0.044(4) Uani 1 1 d . U . . .
C57 C 0.506(2) 0.5551(11) 0.8562(4) 0.051(5) Uani 1 1 d . U . . .
H57 H 0.526470 0.572592 0.874741 0.062 Uiso 1 1 calc R . . . .
C58 C 0.5750(19) 0.5010(11) 0.8441(4) 0.048(4) Uani 1 1 d . U . . .
H58 H 0.641252 0.480532 0.855078 0.058 Uiso 1 1 calc R . . . .
C59 C 0.5551(16) 0.4725(11) 0.8159(4) 0.042(4) Uani 1 1 d . U . . .
C60 C 0.6203(19) 0.4175(12) 0.8036(5) 0.060(5) Uani 1 1 d . U . . .
H60 H 0.685384 0.393729 0.813950 0.072 Uiso 1 1 calc R . . . .
C61 C 0.5923(17) 0.3956(11) 0.7759(5) 0.051(5) Uani 1 1 d . U . . .
H61 H 0.642653 0.359110 0.767075 0.061 Uiso 1 1 calc R . . . .
C62 C 0.4911(16) 0.4262(10) 0.7606(5) 0.044(4) Uani 1 1 d . U . . .
H62 H 0.472985 0.408842 0.741905 0.053 Uiso 1 1 calc R . . . .
C63 C 0.4184(14) 0.4806(9) 0.7724(4) 0.029(3) Uani 1 1 d . U . . .
C64 C 0.4533(15) 0.5036(9) 0.8005(4) 0.032(3) Uani 1 1 d . U . . .
C65 C 0.3809(16) 0.5586(9) 0.8128(4) 0.033(3) Uani 1 1 d . U . . .
C66 C -0.0020(14) 0.5883(8) 0.7430(3) 0.020(3) Uani 1 1 d . U . . .
C67 C -0.0779(16) 0.6424(9) 0.7296(3) 0.030(3) Uani 1 1 d . U . . .
H67 H -0.042112 0.687747 0.723754 0.035 Uiso 1 1 calc R . . . .
C68 C -0.2034(16) 0.6290(10) 0.7251(3) 0.036(4) Uani 1 1 d . U . . .
H68 H -0.253397 0.665531 0.716097 0.043 Uiso 1 1 calc R . . . .
C69 C -0.2589(17) 0.5628(9) 0.7334(3) 0.037(4) Uani 1 1 d . U . . .
H69 H -0.345186 0.554273 0.729599 0.044 Uiso 1 1 calc R . . . .
C70 C -0.1899(16) 0.5105(10) 0.7470(4) 0.038(4) Uani 1 1 d . U . . .
H70 H -0.227748 0.465733 0.752823 0.045 Uiso 1 1 calc R . . . .
C71 C -0.0614(15) 0.5234(9) 0.7524(3) 0.026(3) Uani 1 1 d . U . . .
C72 C 0.0052(14) 0.4691(9) 0.7686(3) 0.022(3) Uani 1 1 d . U . . .
C73 C 0.0202(15) 0.3722(9) 0.7969(3) 0.026(3) Uani 1 1 d . U . . .
C74 C -0.0118(16) 0.3130(9) 0.8141(3) 0.032(3) Uani 1 1 d . U . . .
H74 H -0.095223 0.295470 0.816151 0.039 Uiso 1 1 calc R . . . .
C75 C 0.0905(17) 0.2818(9) 0.8280(3) 0.032(4) Uani 1 1 d . U . . .
H75 H 0.077076 0.241468 0.840559 0.038 Uiso 1 1 calc R . . . .
C76 C 0.2116(16) 0.3079(9) 0.8241(3) 0.031(3) Uani 1 1 d . U . . .
H76 H 0.278836 0.284998 0.834026 0.038 Uiso 1 1 calc R . . . .
C77 C 0.2369(17) 0.3668(8) 0.8060(3) 0.030(3) Uani 1 1 d . U . . .
H77 H 0.320046 0.383842 0.803139 0.036 Uiso 1 1 calc R . . . .
C78 C 0.1371(14) 0.3992(8) 0.7926(3) 0.022(3) Uani 1 1 d . U . . .
Cl1 Cl -0.009(2) 0.7757(17) 0.7778(4) 0.028(5) Uani 0.381(14) 1 d D U P A 1
Cl2 Cl 0.234(2) 0.8325(12) 0.7922(5) 0.065(6) Uiso 0.381(14) 1 d D U P A 1
C118 C 0.148(3) 0.781(4) 0.7669(10) 0.058(7) Uani 0.381(14) 1 d D U P A 1
H11A H 0.152953 0.804819 0.747901 0.070 Uiso 0.381(14) 1 calc R . P A 1
H11B H 0.183476 0.731064 0.765310 0.070 Uiso 0.381(14) 1 calc R . P A 1
Cl21 Cl 0.009(2) 0.2700(14) 0.7121(4) 0.039(5) Uani 0.473(13) 1 d D U P B 2
Cl22 Cl -0.1818(14) 0.3678(8) 0.6912(3) 0.077(5) Uani 0.473(13) 1 d D U P B 2
C218 C -0.123(3) 0.323(2) 0.7222(6) 0.058(7) Uani 0.473(13) 1 d D U P B 2
H21A H -0.188565 0.291338 0.730601 0.070 Uiso 0.473(13) 1 calc R . P B 2
H21B H -0.098670 0.360261 0.736748 0.070 Uiso 0.473(13) 1 calc R . P B 2
Cl31 Cl 0.200(2) 0.7436(14) 0.7252(6) 0.031(8) Uani 0.147(9) 1 d D U P C 3
Cl32 Cl 0.239(4) 0.817(2) 0.7838(8) 0.053(10) Uani 0.147(9) 1 d D U P C 3
C318 C 0.133(6) 0.776(9) 0.7585(17) 0.044(12) Uani 0.147(9) 1 d D U P C 3
H31A H 0.067303 0.812306 0.753879 0.053 Uiso 0.147(9) 1 calc R . P C 3
H31B H 0.091221 0.733818 0.767952 0.053 Uiso 0.147(9) 1 calc R . P C 3
Ir1 Ir 0.07143(5) 0.67985(3) 0.57447(2) 0.01448(13) Uani 1 1 d . . . . .
O1 O -0.0529(10) 0.7729(5) 0.5765(2) 0.023(2) Uani 1 1 d . . . . .
O2 O 0.2783(10) 0.8471(5) 0.6199(2) 0.024(2) Uani 1 1 d . U . . .
N1 N 0.0253(11) 0.6412(6) 0.6138(3) 0.019(2) Uani 1 1 d . U . . .
N2 N 0.1194(11) 0.7038(6) 0.5331(3) 0.019(3) Uani 1 1 d . U . . .
N3 N 0.2084(10) 0.7543(6) 0.5926(2) 0.012(2) Uani 1 1 d . U . . .
C1 C 0.0908(14) 0.6456(8) 0.6380(3) 0.020(3) Uani 1 1 d . U . . .
H1 H 0.165710 0.673799 0.638269 0.024 Uiso 1 1 calc R . . . .
C2 C 0.0514(15) 0.6092(8) 0.6634(3) 0.027(3) Uani 1 1 d . U . . .
H2 H 0.101208 0.612404 0.680190 0.033 Uiso 1 1 calc R . . . .
C3 C -0.0549(16) 0.5706(8) 0.6638(3) 0.029(3) Uani 1 1 d . U . . .
H3 H -0.080096 0.546718 0.680922 0.035 Uiso 1 1 calc R . . . .
C4 C -0.1291(15) 0.5651(8) 0.6395(3) 0.026(3) Uani 1 1 d . U . . .
C5 C -0.2466(16) 0.5271(8) 0.6364(3) 0.033(3) Uani 1 1 d . U . . .
H5 H -0.285029 0.506454 0.652881 0.040 Uiso 1 1 calc R . . . .
C6 C -0.3028(15) 0.5202(9) 0.6112(4) 0.032(3) Uani 1 1 d . U . . .
H6 H -0.380063 0.494363 0.610446 0.038 Uiso 1 1 calc R . . . .
C7 C -0.2539(15) 0.5492(8) 0.5853(3) 0.030(3) Uani 1 1 d . U . . .
C8 C -0.3041(16) 0.5383(10) 0.5580(4) 0.039(3) Uani 1 1 d . U . . .
H8 H -0.380296 0.511881 0.555715 0.047 Uiso 1 1 calc R . . . .
C9 C -0.2441(17) 0.5652(8) 0.5348(4) 0.037(3) Uani 1 1 d . U . . .
H9 H -0.279602 0.557054 0.516409 0.044 Uiso 1 1 calc R . . . .
C10 C -0.1322(15) 0.6046(9) 0.5367(4) 0.029(3) Uani 1 1 d . U . . .
H10 H -0.092815 0.621701 0.519698 0.035 Uiso 1 1 calc R . . . .
C11 C -0.0776(15) 0.6192(8) 0.5630(3) 0.024(3) Uani 1 1 d . U . . .
C12 C -0.1407(14) 0.5902(8) 0.5867(4) 0.025(3) Uani 1 1 d . U . . .
C13 C -0.0824(14) 0.6003(8) 0.6147(3) 0.020(2) Uani 1 1 d . U . . .
C14 C 0.0792(15) 0.7590(8) 0.5173(3) 0.023(3) Uani 1 1 d . U . . .
H14 H 0.023215 0.793415 0.525663 0.027 Uiso 1 1 calc R . . . .
C15 C 0.1158(15) 0.7691(9) 0.4885(3) 0.027(3) Uani 1 1 d . U . . .
H15 H 0.080089 0.807166 0.477257 0.032 Uiso 1 1 calc R . . . .
C16 C 0.2040(15) 0.7226(9) 0.4771(3) 0.028(3) Uani 1 1 d . U . . .
H16 H 0.235942 0.730995 0.458415 0.034 Uiso 1 1 calc R . . . .
C17 C 0.2467(15) 0.6629(8) 0.4932(3) 0.023(3) Uani 1 1 d . U . . .
C18 C 0.3342(13) 0.6079(8) 0.4836(3) 0.018(3) Uani 1 1 d . U . . .
H18 H 0.366797 0.611174 0.464723 0.021 Uiso 1 1 calc R . . . .
C19 C 0.3721(15) 0.5510(9) 0.5007(3) 0.026(3) Uani 1 1 d . U . . .
H19 H 0.431751 0.516835 0.493603 0.032 Uiso 1 1 calc R . . . .
C20 C 0.3231(13) 0.5420(9) 0.5293(3) 0.019(3) Uani 1 1 d . U . . .
C21 C 0.3552(13) 0.4850(8) 0.5477(3) 0.020(3) Uani 1 1 d . U . . .
H21 H 0.412935 0.448457 0.541644 0.024 Uiso 1 1 calc R . . . .
C22 C 0.3047(12) 0.4814(8) 0.5742(3) 0.019(3) Uani 1 1 d . U . . .
H22 H 0.327961 0.442247 0.586535 0.023 Uiso 1 1 calc R . . . .
C23 C 0.2192(12) 0.5337(8) 0.5838(3) 0.015(3) Uani 1 1 d . U . . .
H23 H 0.183030 0.528122 0.602252 0.018 Uiso 1 1 calc R . . . .
C24 C 0.1851(13) 0.5941(8) 0.5671(3) 0.014(3) Uani 1 1 d . U . . .
C25 C 0.2375(13) 0.5957(7) 0.5394(3) 0.016(3) Uani 1 1 d . U . . .
C26 C 0.2022(13) 0.6553(8) 0.5215(3) 0.016(3) Uani 1 1 d . U . . .
C27 C -0.0480(13) 0.8296(8) 0.5937(3) 0.018(3) Uani 1 1 d . U . . .
C28 C -0.1605(13) 0.8716(8) 0.5963(3) 0.019(3) Uani 1 1 d . U . . .
H28 H -0.232375 0.859019 0.585331 0.023 Uiso 1 1 calc R . . . .
C29 C -0.1640(14) 0.9306(8) 0.6148(3) 0.022(3) Uani 1 1 d . U . . .
H29 H -0.239026 0.958232 0.616689 0.027 Uiso 1 1 calc R . . . .
C30 C -0.0595(15) 0.9499(8) 0.6308(3) 0.022(3) Uani 1 1 d . U . . .
H30 H -0.063457 0.989419 0.644067 0.026 Uiso 1 1 calc R . . . .
C31 C 0.0474(14) 0.9120(8) 0.6273(3) 0.022(3) Uani 1 1 d . U . . .
H31 H 0.119471 0.927763 0.637511 0.027 Uiso 1 1 calc R . . . .
C32 C 0.0589(14) 0.8509(8) 0.6094(3) 0.017(3) Uani 1 1 d . U . . .
C33 C 0.1770(13) 0.8144(8) 0.6062(3) 0.014(3) Uani 1 1 d . U . . .
C34 C 0.3809(14) 0.8051(8) 0.6126(3) 0.018(3) Uani 1 1 d . U . . .
C35 C 0.5020(13) 0.8148(10) 0.6208(3) 0.024(3) Uani 1 1 d . U . . .
H35 H 0.526607 0.853567 0.633159 0.029 Uiso 1 1 calc R . . . .
C36 C 0.5856(15) 0.7659(8) 0.6102(3) 0.022(3) Uani 1 1 d . U . . .
H36 H 0.671542 0.770811 0.615174 0.026 Uiso 1 1 calc R . . . .
C37 C 0.5493(13) 0.7084(7) 0.5923(3) 0.016(3) Uani 1 1 d . U . . .
H37 H 0.611547 0.676114 0.585039 0.019 Uiso 1 1 calc R . . . .
C38 C 0.4246(12) 0.6969(8) 0.5847(3) 0.017(3) Uani 1 1 d . U . . .
H38 H 0.399495 0.657803 0.572595 0.020 Uiso 1 1 calc R . . . .
C39 C 0.3400(14) 0.7462(8) 0.5961(3) 0.018(3) Uani 1 1 d . U . . .
Cl3 Cl -0.2212(12) 0.6399(6) 1.0462(3) 0.070(3) Uani 0.5 1 d D U P D 4
Cl4 Cl -0.0571(19) 0.6392(11) 0.9969(3) 0.159(9) Uani 0.5 1 d D U P D 4
C119 C -0.186(5) 0.596(3) 1.0126(9) 0.16(3) Uani 0.5 1 d D U P D 4
H11C H -0.166622 0.543136 1.015835 0.187 Uiso 0.5 1 calc R . P D 4
H11D H -0.259303 0.598724 0.999647 0.187 Uiso 0.5 1 calc R . P D 4
Ir3 Ir -0.23666(5) 0.68421(3) 0.90931(2) 0.01640(13) Uani 1 1 d . . . . .
O5 O -0.3591(9) 0.5940(5) 0.9177(2) 0.024(3) Uani 1 1 d . . . . .
O6 O 0.0086(9) 0.5123(5) 0.9408(2) 0.017(2) Uani 1 1 d . U . . .
N7 N -0.2163(12) 0.6551(6) 0.8678(2) 0.022(3) Uani 1 1 d . U . . .
N8 N -0.2585(12) 0.7263(6) 0.9494(2) 0.024(3) Uani 1 1 d . U . . .
N9 N -0.0850(11) 0.6133(6) 0.9243(3) 0.018(2) Uani 1 1 d . U . . .
C79 C -0.1369(15) 0.6059(9) 0.8564(3) 0.026(3) Uani 1 1 d . U . . .
H79 H -0.084382 0.578776 0.868901 0.032 Uiso 1 1 calc R . . . .
C80 C -0.1277(17) 0.5927(10) 0.8269(3) 0.036(4) Uani 1 1 d . U . . .
H80 H -0.070374 0.557248 0.819748 0.044 Uiso 1 1 calc R . . . .
C81 C -0.2036(17) 0.6320(10) 0.8084(4) 0.038(4) Uani 1 1 d . U . . .
H81 H -0.198786 0.623734 0.788322 0.045 Uiso 1 1 calc R . . . .
C82 C -0.2867(15) 0.6837(10) 0.8192(3) 0.030(3) Uani 1 1 d . U . . .
C83 C -0.3696(18) 0.7276(10) 0.8023(4) 0.043(4) Uani 1 1 d . U . . .
H83 H -0.365605 0.724128 0.782018 0.052 Uiso 1 1 calc R . . . .
C84 C -0.4519(18) 0.7730(10) 0.8141(4) 0.041(4) Uani 1 1 d . U . . .
H84 H -0.506358 0.800362 0.802105 0.050 Uiso 1 1 calc R . . . .
C85 C -0.4609(17) 0.7819(9) 0.8446(4) 0.038(4) Uani 1 1 d . U . . .
C86 C -0.5472(17) 0.8274(10) 0.8587(4) 0.045(4) Uani 1 1 d . U . . .
H86 H -0.605120 0.855790 0.847935 0.054 Uiso 1 1 calc R . . . .
C87 C -0.5479(16) 0.8308(9) 0.8881(4) 0.037(4) Uani 1 1 d . U . . .
H87 H -0.608655 0.861060 0.897120 0.045 Uiso 1 1 calc R . . . .
C88 C -0.4629(14) 0.7916(8) 0.9054(4) 0.030(4) Uani 1 1 d . U . . .
H88 H -0.465136 0.796540 0.925654 0.036 Uiso 1 1 calc R . . . .
C89 C -0.3753(14) 0.7454(8) 0.8924(4) 0.022(3) Uani 1 1 d . U . . .
C90 C -0.3800(15) 0.7424(9) 0.8621(3) 0.025(3) Uani 1 1 d . U . . .
C91 C -0.2928(14) 0.6923(9) 0.8490(3) 0.026(3) Uani 1 1 d . U . . .
C92 C -0.3312(18) 0.7010(10) 0.9702(4) 0.045(5) Uani 1 1 d . U . . .
H92 H -0.378140 0.657447 0.966962 0.054 Uiso 1 1 calc R . . . .
C93 C -0.341(2) 0.7366(13) 0.9968(4) 0.069(6) Uani 1 1 d . U . . .
H93 H -0.393920 0.717445 1.011365 0.083 Uiso 1 1 calc R . . . .
C94 C -0.274(2) 0.7992(11) 1.0012(4) 0.058(5) Uani 1 1 d . U . . .
H94 H -0.282299 0.824724 1.018802 0.070 Uiso 1 1 calc R . . . .
C95 C -0.1916(15) 0.8268(10) 0.9801(4) 0.034(4) Uani 1 1 d . U . . .
C96 C -0.1143(16) 0.8893(9) 0.9836(4) 0.035(4) Uani 1 1 d . U . . .
H96 H -0.111639 0.914194 1.001418 0.042 Uiso 1 1 calc R . . . .
C97 C -0.0444(15) 0.9135(9) 0.9614(4) 0.030(4) Uani 1 1 d . U . . .
H97 H 0.007566 0.955342 0.964031 0.037 Uiso 1 1 calc R . . . .
C98 C -0.0459(14) 0.8778(8) 0.9336(4) 0.027(3) Uani 1 1 d . U . . .
C99 C 0.0193(14) 0.9024(8) 0.9103(4) 0.029(3) Uani 1 1 d . U . . .
H99 H 0.073391 0.943599 0.912031 0.034 Uiso 1 1 calc R . . . .
C100 C 0.0067(14) 0.8674(9) 0.8840(4) 0.029(4) Uani 1 1 d . U . . .
H100 H 0.049848 0.885675 0.867680 0.035 Uiso 1 1 calc R . . . .
C101 C -0.0702(14) 0.8047(8) 0.8816(3) 0.027(3) Uani 1 1 d . U . . .
H101 H -0.080070 0.782355 0.863358 0.032 Uiso 1 1 calc R . . . .
C102 C -0.1312(14) 0.7750(8) 0.9047(3) 0.021(3) Uani 1 1 d . U . . .
C103 C -0.1202(13) 0.8142(8) 0.9307(3) 0.019(3) Uani 1 1 d . U . . .
C104 C -0.1892(14) 0.7890(8) 0.9547(3) 0.024(3) Uani 1 1 d . U . . .
C105 C -0.3350(12) 0.5299(8) 0.9284(3) 0.016(3) Uani 1 1 d . . . . .
C106 C -0.4356(14) 0.4802(8) 0.9323(3) 0.019(3) Uani 1 1 d . . . . .
H106 H -0.516454 0.494373 0.925841 0.022 Uiso 1 1 calc R . . . .
C107 C -0.4225(16) 0.4126(8) 0.9451(3) 0.025(4) Uani 1 1 d . . . . .
H107 H -0.493754 0.381952 0.947585 0.030 Uiso 1 1 calc R . . . .
C108 C -0.3059(14) 0.3891(8) 0.9542(3) 0.019(4) Uani 1 1 d . . . . .
H108 H -0.296367 0.342669 0.963181 0.023 Uiso 1 1 calc R . . . .
C109 C -0.2035(14) 0.4342(9) 0.9499(3) 0.024(4) Uani 1 1 d . . . . .
H109 H -0.122872 0.417771 0.955695 0.029 Uiso 1 1 calc R . . . .
C110 C -0.2158(15) 0.5044(8) 0.9371(3) 0.019(3) Uani 1 1 d . . . . .
C111 C -0.1022(13) 0.5452(8) 0.9334(3) 0.014(3) Uani 1 1 d . U . . .
C112 C 0.1003(13) 0.5625(8) 0.9350(3) 0.016(3) Uani 1 1 d . U . . .
C113 C 0.2274(13) 0.5550(8) 0.9387(3) 0.019(3) Uani 1 1 d . U . . .
H113 H 0.262843 0.510955 0.945940 0.022 Uiso 1 1 calc R . . . .
C114 C 0.3016(14) 0.6146(8) 0.9313(3) 0.025(3) Uani 1 1 d . U . . .
H114 H 0.390231 0.610741 0.932597 0.030 Uiso 1 1 calc R . . . .
C115 C 0.2477(14) 0.6802(8) 0.9221(3) 0.025(3) Uani 1 1 d . U . . .
H115 H 0.299556 0.721245 0.918007 0.030 Uiso 1 1 calc R . . . .
C116 C 0.1182(14) 0.6859(9) 0.9188(3) 0.024(3) Uani 1 1 d . U . . .
H116 H 0.081123 0.730188 0.912232 0.029 Uiso 1 1 calc R . . . .
C117 C 0.0454(13) 0.6260(8) 0.9252(3) 0.017(3) Uani 1 1 d . U . . .

loop_
_atom_site_aniso_label
_atom_site_aniso_U_11
_atom_site_aniso_U_22
_atom_site_aniso_U_33
_atom_site_aniso_U_23
_atom_site_aniso_U_13
_atom_site_aniso_U_12
Ir2 0.0253(3) 0.0201(3) 0.0157(3) -0.0002(3) 0.0010(3) -0.0028(3)
O3 0.027(6) 0.025(7) 0.029(7) 0.015(5) -0.004(5) -0.006(5)
O4 0.033(5) 0.029(6) 0.032(6) 0.000(4) 0.011(5) -0.008(5)
N4 0.028(7) 0.027(6) 0.020(6) -0.004(5) 0.008(6) 0.001(5)
N5 0.029(7) 0.025(7) 0.028(7) -0.006(5) -0.003(5) -0.001(5)
N6 0.028(5) 0.022(6) 0.022(6) -0.005(5) 0.006(5) -0.006(5)
C40 0.034(9) 0.037(8) 0.030(7) -0.005(7) 0.006(7) -0.003(7)
C41 0.039(10) 0.027(8) 0.031(7) -0.005(6) 0.008(7) -0.005(7)
C42 0.027(8) 0.034(8) 0.020(7) -0.002(5) 0.001(6) 0.002(6)
C43 0.016(7) 0.031(7) 0.019(6) 0.004(5) -0.003(5) 0.005(5)
C44 0.028(8) 0.050(9) 0.018(7) 0.011(6) 0.009(6) 0.007(6)
C45 0.020(8) 0.056(9) 0.030(7) 0.017(7) 0.012(7) -0.002(7)
C46 0.022(8) 0.041(8) 0.032(7) 0.014(6) -0.001(6) -0.004(6)
C47 0.040(10) 0.048(10) 0.046(8) 0.019(7) -0.005(8) -0.020(8)
C48 0.052(11) 0.027(9) 0.049(8) 0.012(7) -0.010(8) -0.019(8)
C49 0.046(9) 0.033(9) 0.029(8) 0.001(6) -0.007(7) -0.004(7)
C50 0.028(8) 0.028(8) 0.026(7) 0.005(6) -0.008(6) 0.001(6)
C51 0.026(8) 0.030(7) 0.025(6) 0.008(5) 0.003(6) -0.009(6)
C52 0.019(7) 0.033(7) 0.021(6) 0.000(5) 0.004(5) -0.001(6)
C53 0.039(9) 0.038(9) 0.035(8) -0.009(7) 0.003(7) 0.001(7)
C54 0.070(11) 0.044(11) 0.035(8) -0.015(7) 0.007(8) -0.002(9)
C55 0.079(12) 0.045(11) 0.036(10) -0.006(8) -0.001(8) -0.021(8)
C56 0.063(10) 0.041(10) 0.029(7) 0.014(6) -0.009(7) -0.021(7)
C57 0.063(11) 0.049(11) 0.041(10) 0.022(7) -0.024(8) -0.038(7)
C58 0.044(10) 0.052(10) 0.049(9) 0.034(7) -0.024(8) -0.032(7)
C59 0.028(8) 0.044(9) 0.054(8) 0.027(7) -0.014(7) -0.005(7)
C60 0.034(10) 0.057(11) 0.089(11) 0.037(9) 0.012(9) 0.011(8)
C61 0.029(9) 0.035(10) 0.088(11) 0.035(9) 0.028(9) 0.013(8)
C62 0.034(9) 0.038(10) 0.060(10) 0.021(8) 0.022(8) 0.009(7)
C63 0.013(7) 0.027(8) 0.046(8) 0.015(6) 0.005(6) 0.003(6)
C64 0.022(7) 0.026(8) 0.047(8) 0.015(6) -0.006(6) -0.005(6)
C65 0.035(8) 0.030(8) 0.033(7) 0.011(6) -0.008(6) -0.006(6)
C66 0.033(7) 0.020(7) 0.008(6) -0.009(5) -0.001(6) -0.003(5)
C67 0.032(7) 0.038(8) 0.019(7) 0.004(6) 0.002(6) 0.001(6)
C68 0.030(7) 0.053(9) 0.025(8) 0.008(7) 0.001(7) 0.005(7)
C69 0.025(7) 0.047(8) 0.039(9) -0.007(7) 0.009(7) 0.002(6)
C70 0.035(7) 0.038(9) 0.040(9) -0.006(7) 0.003(7) -0.006(6)
C71 0.035(6) 0.023(7) 0.020(7) -0.009(5) 0.001(6) -0.010(5)
C72 0.029(6) 0.019(6) 0.019(7) -0.011(5) 0.010(5) -0.007(5)
C73 0.030(6) 0.023(7) 0.024(7) -0.002(5) 0.011(6) -0.009(5)
C74 0.041(7) 0.025(8) 0.031(8) -0.001(6) 0.017(6) -0.012(7)
C75 0.051(8) 0.023(8) 0.021(7) 0.003(6) 0.015(6) -0.012(6)
C76 0.045(7) 0.027(8) 0.022(7) 0.002(6) 0.006(6) -0.004(7)
C77 0.035(7) 0.034(8) 0.021(7) 0.000(5) 0.005(6) -0.005(6)
C78 0.028(6) 0.023(7) 0.014(6) -0.008(5) 0.012(5) -0.003(5)
Cl1 0.026(7) 0.032(9) 0.026(9) 0.002(8) -0.006(7) 0.012(6)
C118 0.060(9) 0.059(10) 0.055(10) 0.005(8) 0.001(8) 0.005(8)
Cl21 0.035(7) 0.028(7) 0.055(12) -0.004(9) -0.015(9) -0.008(5)
Cl22 0.091(10) 0.083(10) 0.056(8) -0.004(7) -0.025(7) 0.033(8)
C218 0.060(9) 0.059(10) 0.055(10) 0.005(8) 0.001(8) 0.005(8)
Cl31 0.029(13) 0.019(12) 0.044(13) 0.005(10) -0.016(10) 0.005(9)
Cl32 0.055(16) 0.057(16) 0.047(14) -0.015(13) 0.011(13) -0.010(14)
C318 0.045(14) 0.042(14) 0.046(14) -0.001(10) -0.001(10) -0.003(10)
Ir1 0.0148(3) 0.0133(3) 0.0154(3) -0.0004(3) 0.0004(2) -0.0001(3)
O1 0.026(6) 0.016(6) 0.026(6) -0.002(5) 0.000(5) 0.001(5)
O2 0.021(5) 0.026(5) 0.026(5) -0.003(4) -0.003(4) -0.003(4)
N1 0.018(5) 0.017(5) 0.021(5) 0.002(5) 0.004(4) 0.007(4)
N2 0.020(6) 0.014(6) 0.023(6) -0.002(4) -0.001(5) -0.006(4)
N3 0.017(5) 0.015(6) 0.003(5) 0.003(4) 0.004(5) -0.001(4)
C1 0.021(6) 0.016(6) 0.023(5) 0.004(5) 0.004(5) 0.009(5)
C2 0.034(6) 0.021(6) 0.027(6) 0.005(5) 0.004(5) 0.012(5)
C3 0.037(6) 0.023(6) 0.027(6) 0.000(5) 0.012(5) 0.005(5)
C4 0.028(5) 0.015(6) 0.033(5) 0.001(5) 0.014(4) -0.001(5)
C5 0.029(6) 0.023(6) 0.047(6) -0.001(6) 0.017(5) -0.004(6)
C6 0.024(6) 0.021(6) 0.051(6) -0.003(6) 0.014(5) -0.002(5)
C7 0.024(5) 0.020(6) 0.046(5) 0.001(5) 0.005(5) 0.003(5)
C8 0.032(7) 0.033(7) 0.052(6) -0.008(6) -0.003(5) 0.001(6)
C9 0.034(6) 0.031(7) 0.045(6) -0.006(6) -0.010(6) 0.004(6)
C10 0.028(6) 0.025(6) 0.034(6) 0.000(6) -0.002(5) 0.006(5)
C11 0.025(6) 0.019(6) 0.029(5) 0.001(5) 0.003(5) 0.005(5)
C12 0.023(5) 0.016(6) 0.034(5) -0.003(5) 0.008(4) 0.008(5)
C13 0.021(5) 0.012(5) 0.028(5) 0.000(5) 0.012(4) 0.008(4)
C14 0.030(8) 0.008(7) 0.030(7) -0.003(5) -0.006(6) -0.006(6)
C15 0.030(8) 0.026(8) 0.025(7) 0.002(6) -0.012(6) -0.009(6)
C16 0.032(9) 0.028(8) 0.025(7) -0.001(6) -0.006(6) -0.010(6)
C17 0.024(8) 0.029(7) 0.016(6) -0.004(5) -0.003(5) -0.007(5)
C18 0.024(7) 0.018(7) 0.012(6) -0.009(5) 0.005(6) -0.012(5)
C19 0.028(8) 0.029(8) 0.022(7) -0.004(6) 0.006(6) -0.001(6)
C20 0.016(7) 0.026(7) 0.016(6) -0.004(5) -0.005(5) -0.004(5)
C21 0.017(7) 0.029(8) 0.016(6) -0.002(5) -0.001(5) 0.003(6)
C22 0.017(7) 0.023(7) 0.018(6) -0.003(6) -0.001(5) 0.000(5)
C23 0.011(6) 0.020(7) 0.014(6) -0.001(5) 0.000(5) -0.001(5)
C24 0.013(7) 0.013(7) 0.017(6) -0.005(5) -0.006(5) -0.004(5)
C25 0.014(7) 0.019(6) 0.016(5) -0.003(4) -0.005(5) -0.008(5)
C26 0.014(7) 0.019(6) 0.016(6) -0.003(5) -0.004(5) -0.005(5)
C27 0.015(6) 0.021(8) 0.017(7) 0.012(6) 0.006(5) -0.004(5)
C28 0.013(6) 0.020(7) 0.023(8) 0.005(6) 0.003(6) -0.003(5)
C29 0.023(7) 0.021(7) 0.023(7) 0.004(6) 0.007(6) 0.008(6)
C30 0.030(7) 0.018(8) 0.017(7) -0.003(6) 0.010(6) -0.001(6)
C31 0.022(7) 0.020(7) 0.025(8) 0.004(6) 0.009(6) -0.005(6)
C32 0.019(7) 0.016(7) 0.017(7) 0.005(5) 0.004(6) 0.001(6)
C33 0.025(6) 0.007(6) 0.010(6) 0.003(5) 0.005(5) -0.003(5)
C34 0.023(5) 0.014(7) 0.016(7) 0.006(5) 0.000(5) -0.003(5)
C35 0.023(6) 0.032(8) 0.017(7) -0.009(7) -0.003(5) -0.004(6)
C36 0.022(7) 0.027(8) 0.015(7) 0.003(6) 0.002(6) 0.000(6)
C37 0.013(6) 0.020(7) 0.014(6) 0.008(5) 0.004(5) -0.002(5)
C38 0.010(5) 0.019(7) 0.020(7) 0.001(5) 0.010(5) 0.000(5)
C39 0.021(6) 0.017(7) 0.018(7) 0.005(5) 0.001(5) 0.002(5)
Cl3 0.067(8) 0.056(7) 0.086(8) 0.015(6) -0.005(7) -0.001(6)
Cl4 0.193(18) 0.24(2) 0.047(8) 0.003(10) -0.002(9) 0.172(17)
C119 0.16(4) 0.16(4) 0.15(4) 0.02(2) -0.01(3) 0.02(3)
Ir3 0.0173(3) 0.0150(3) 0.0169(3) 0.0008(3) -0.0013(3) -0.0024(3)
O5 0.020(6) 0.019(6) 0.032(7) 0.005(5) -0.008(5) -0.011(5)
O6 0.016(4) 0.019(5) 0.017(5) 0.000(4) 0.001(4) -0.003(4)
N7 0.030(7) 0.020(6) 0.016(6) 0.003(5) -0.003(5) -0.004(5)
N8 0.022(7) 0.027(6) 0.023(6) 0.002(5) -0.003(5) -0.006(5)
N9 0.015(5) 0.023(6) 0.015(6) 0.006(5) 0.007(5) 0.004(4)
C79 0.033(8) 0.026(8) 0.020(6) 0.002(6) 0.000(6) -0.003(6)
C80 0.047(10) 0.040(10) 0.022(7) -0.009(7) -0.003(7) -0.001(7)
C81 0.047(10) 0.045(10) 0.020(7) 0.007(7) 0.006(6) -0.013(7)
C82 0.032(8) 0.044(9) 0.015(6) 0.007(6) -0.006(5) -0.013(6)
C83 0.054(10) 0.046(10) 0.030(8) 0.012(7) -0.020(7) -0.008(7)
C84 0.047(10) 0.037(10) 0.039(7) 0.017(7) -0.025(7) -0.010(7)
C85 0.038(9) 0.032(9) 0.044(7) 0.013(7) -0.018(7) -0.003(6)
C86 0.038(9) 0.034(10) 0.063(8) 0.013(8) -0.018(8) 0.004(7)
C87 0.025(8) 0.020(9) 0.067(8) 0.004(8) -0.003(7) 0.000(7)
C88 0.021(8) 0.023(8) 0.045(8) 0.002(7) 0.000(6) -0.006(6)
C89 0.016(7) 0.014(8) 0.036(7) 0.003(6) -0.002(6) -0.007(6)
C90 0.022(7) 0.021(8) 0.033(6) 0.009(6) -0.009(6) -0.008(5)
C91 0.034(8) 0.023(8) 0.020(6) 0.005(5) -0.012(5) -0.007(6)
C92 0.052(10) 0.049(11) 0.035(8) -0.009(7) 0.022(8) -0.027(9)
C93 0.085(14) 0.080(13) 0.042(9) -0.023(9) 0.033(10) -0.046(11)
C94 0.066(12) 0.072(12) 0.037(9) -0.026(8) 0.014(8) -0.034(10)
C95 0.033(8) 0.030(8) 0.038(7) -0.014(6) 0.004(6) -0.006(6)
C96 0.033(9) 0.024(8) 0.047(9) -0.014(7) -0.009(7) -0.001(6)
C97 0.029(9) 0.020(8) 0.042(7) -0.005(6) -0.014(6) -0.003(6)
C98 0.017(7) 0.017(7) 0.046(7) -0.008(6) -0.004(6) -0.003(6)
C99 0.015(7) 0.016(8) 0.055(8) 0.006(6) -0.008(6) -0.002(6)
C100 0.019(8) 0.022(8) 0.046(8) 0.017(6) -0.001(7) -0.009(6)
C101 0.019(7) 0.027(8) 0.033(7) 0.004(6) -0.002(6) -0.008(6)
C102 0.018(7) 0.014(7) 0.032(7) -0.002(5) 0.004(6) -0.001(6)
C103 0.018(6) 0.013(6) 0.027(6) 0.001(5) -0.005(5) -0.002(5)
C104 0.021(7) 0.020(7) 0.031(6) -0.002(5) -0.002(6) -0.003(5)
C105 0.011(7) 0.021(8) 0.016(7) -0.001(7) 0.002(6) 0.000(6)
C106 0.020(8) 0.022(9) 0.014(8) -0.003(6) -0.008(6) 0.001(7)
C107 0.035(10) 0.021(9) 0.020(8) 0.003(7) 0.005(8) -0.009(8)
C108 0.027(9) 0.020(9) 0.011(7) 0.003(7) 0.008(6) -0.003(7)
C109 0.020(9) 0.037(10) 0.016(8) 0.007(7) -0.002(6) 0.001(7)
C110 0.032(9) 0.015(8) 0.009(7) 0.000(6) -0.004(7) -0.005(7)
C111 0.018(5) 0.020(6) 0.005(6) 0.000(5) -0.001(5) -0.003(5)
C112 0.016(5) 0.016(6) 0.015(7) 0.002(5) -0.001(5) -0.002(4)
C113 0.014(5) 0.023(6) 0.018(6) -0.005(5) -0.003(6) -0.001(5)
C114 0.018(7) 0.028(7) 0.028(8) -0.004(6) -0.002(6) -0.006(5)
C115 0.026(6) 0.023(6) 0.025(7) -0.008(6) 0.004(6) -0.002(6)
C116 0.027(6) 0.020(7) 0.025(7) 0.006(6) 0.001(6) -0.003(6)
C117 0.018(5) 0.021(6) 0.011(6) 0.003(5) 0.006(5) 0.003(4)

loop_
_atom_type_symbol
_atom_type_description
_atom_type_scat_dispersion_real
_atom_type_scat_dispersion_imag
_atom_type_scat_source
C C 0.0033 0.0016 'International Tables Vol C Tables 4.2.6.8 and 6.1.1.4'
H H 0.0000 0.0000 'International Tables Vol C Tables 4.2.6.8 and 6.1.1.4'
Cl Cl 0.1484 0.1585 'International Tables Vol C Tables 4.2.6.8 and 6.1.1.4'
Ir Ir -1.4442 7.9887 'International Tables Vol C Tables 4.2.6.8 and 6.1.1.4'
N N 0.0061 0.0033 'International Tables Vol C Tables 4.2.6.8 and 6.1.1.4'
O O 0.0106 0.0060 'International Tables Vol C Tables 4.2.6.8 and 6.1.1.4'

loop_
_geom_angle_atom_site_label_1
_geom_angle_atom_site_label_2
_geom_angle_atom_site_label_3
_geom_angle
_geom_angle_site_symmetry_1
_geom_angle_site_symmetry_3
_geom_angle_publ_flag
O3 Ir2 N6 86.9(5) . . ?
N4 Ir2 O3 90.4(5) . . ?
N4 Ir2 N6 93.8(5) . . ?
N5 Ir2 O3 92.0(5) . . ?
N5 Ir2 N4 176.1(6) . . ?
N5 Ir2 N6 89.4(5) . . ?
C50 Ir2 O3 84.2(5) . . ?
C50 Ir2 N4 81.1(6) . . ?
C50 Ir2 N5 96.1(6) . . ?
C50 Ir2 N6 169.7(6) . . ?
C50 Ir2 C63 91.7(6) . . ?
C63 Ir2 O3 171.8(6) . . ?
C63 Ir2 N4 96.1(6) . . ?
C63 Ir2 N5 81.3(6) . . ?
C63 Ir2 N6 97.7(6) . . ?
C66 O3 Ir2 128.5(10) . . ?
C72 O4 C73 104.9(12) . . ?
C40 N4 Ir2 128.7(11) . . ?
C40 N4 C52 117.7(13) . . ?
C52 N4 Ir2 113.5(10) . . ?
C53 N5 Ir2 127.2(12) . . ?
C53 N5 C65 118.9(14) . . ?
C65 N5 Ir2 113.8(11) . . ?
C72 N6 Ir2 121.8(11) . . ?
C72 N6 C78 106.7(13) . . ?
C78 N6 Ir2 131.5(10) . . ?
N4 C40 H40 119.2 . . ?
N4 C40 C41 121.6(15) . . ?
C41 C40 H40 119.2 . . ?
C40 C41 H41 119.7 . . ?
C42 C41 C40 120.6(16) . . ?
C42 C41 H41 119.7 . . ?
C41 C42 H42 120.1 . . ?
C41 C42 C43 119.8(14) . . ?
C43 C42 H42 120.1 . . ?
C42 C43 C44 126.1(15) . . ?
C52 C43 C42 116.9(14) . . ?
C52 C43 C44 117.0(15) . . ?
C43 C44 H44 118.9 . . ?
C45 C44 C43 122.1(15) . . ?
C45 C44 H44 118.9 . . ?
C44 C45 H45 118.5 . . ?
C44 C45 C46 123.1(15) . . ?
C46 C45 H45 118.5 . . ?
C47 C46 C45 126.3(16) . . ?
C47 C46 C51 118.3(16) . . ?
C51 C46 C45 115.4(16) . . ?
C46 C47 H47 120.5 . . ?
C48 C47 C46 119.0(17) . . ?
C48 C47 H47 120.5 . . ?
C47 C48 H48 117.9 . . ?
C47 C48 C49 124.2(17) . . ?
C49 C48 H48 117.9 . . ?
C48 C49 H49 120.9 . . ?
C50 C49 C48 118.1(16) . . ?
C50 C49 H49 120.9 . . ?
C49 C50 Ir2 129.1(13) . . ?
C49 C50 C51 117.4(15) . . ?
C51 C50 Ir2 113.5(12) . . ?
C46 C51 C52 121.0(15) . . ?
C50 C51 C46 122.6(16) . . ?
C50 C51 C52 116.3(14) . . ?
N4 C52 C43 123.3(15) . . ?
N4 C52 C51 115.4(13) . . ?
C43 C52 C51 121.3(14) . . ?
N5 C53 H53 118.6 . . ?
N5 C53 C54 122.9(18) . . ?
C54 C53 H53 118.6 . . ?
C53 C54 H54 120.3 . . ?
C55 C54 C53 119.5(19) . . ?
C55 C54 H54 120.3 . . ?
C54 C55 H55 120.2 . . ?
C54 C55 C56 119.6(19) . . ?
C56 C55 H55 120.2 . . ?
C55 C56 C57 125.2(19) . . ?
C55 C56 C65 118.1(18) . . ?
C57 C56 C65 117(2) . . ?
C56 C57 H57 120.1 . . ?
C58 C57 C56 119.9(19) . . ?
C58 C57 H57 120.1 . . ?
C57 C58 H58 117.7 . . ?
C57 C58 C59 124.6(19) . . ?
C59 C58 H58 117.7 . . ?
C60 C59 C58 125.8(19) . . ?
C60 C59 C64 118.4(19) . . ?
C64 C59 C58 115.7(19) . . ?
C59 C60 H60 120.0 . . ?
C59 C60 C61 120(2) . . ?
C61 C60 H60 120.0 . . ?
C60 C61 H61 119.2 . . ?
C60 C61 C62 122(2) . . ?
C62 C61 H61 119.2 . . ?
C61 C62 H62 119.5 . . ?
C63 C62 C61 121(2) . . ?
C63 C62 H62 119.5 . . ?
C62 C63 Ir2 132.3(15) . . ?
C62 C63 C64 115.6(16) . . ?
C64 C63 Ir2 112.0(12) . . ?
C59 C64 C63 123.2(17) . . ?
C65 C64 C59 120.4(18) . . ?
C65 C64 C63 116.5(15) . . ?
N5 C65 C56 120.9(17) . . ?
N5 C65 C64 116.3(15) . . ?
C64 C65 C56 122.6(17) . . ?
O3 C66 C67 116.1(14) . . ?
O3 C66 C71 126.3(15) . . ?
C71 C66 C67 117.6(15) . . ?
C66 C67 H67 120.1 . . ?
C68 C67 C66 119.9(16) . . ?
C68 C67 H67 120.1 . . ?
C67 C68 H68 119.3 . . ?
C67 C68 C69 121.4(17) . . ?
C69 C68 H68 119.3 . . ?
C68 C69 H69 119.9 . . ?
C70 C69 C68 120.3(17) . . ?
C70 C69 H69 119.9 . . ?
C69 C70 H70 120.3 . . ?
C69 C70 C71 119.4(17) . . ?
C71 C70 H70 120.3 . . ?
C66 C71 C70 121.3(16) . . ?
C66 C71 C72 121.3(15) . . ?
C70 C71 C72 117.3(15) . . ?
O4 C72 C71 116.6(14) . . ?
N6 C72 O4 111.3(14) . . ?
N6 C72 C71 132.0(15) . . ?
C74 C73 O4 124.5(14) . . ?
C78 C73 O4 108.9(13) . . ?
C78 C73 C74 126.5(16) . . ?
C73 C74 H74 123.4 . . ?
C73 C74 C75 113.3(15) . . ?
C75 C74 H74 123.4 . . ?
C74 C75 H75 119.1 . . ?
C76 C75 C74 121.9(15) . . ?
C76 C75 H75 119.1 . . ?
C75 C76 H76 119.2 . . ?
C75 C76 C77 121.6(16) . . ?
C77 C76 H76 119.2 . . ?
C76 C77 H77 121.3 . . ?
C78 C77 C76 117.4(16) . . ?
C78 C77 H77 121.3 . . ?
C73 C78 N6 108.0(14) . . ?
C73 C78 C77 119.4(15) . . ?
C77 C78 N6 132.5(15) . . ?
Cl1 C118 Cl2 109(2) . . ?
Cl1 C118 H11A 109.8 . . ?
Cl1 C118 H11B 109.8 . . ?
Cl2 C118 H11A 109.8 . . ?
Cl2 C118 H11B 109.8 . . ?
H11A C118 H11B 108.2 . . ?
Cl21 C218 H21A 110.1 . . ?
Cl21 C218 H21B 110.1 . . ?
Cl22 C218 Cl21 108.1(17) . . ?
Cl22 C218 H21A 110.1 . . ?
Cl22 C218 H21B 110.1 . . ?
H21A C218 H21B 108.4 . . ?
Cl31 C318 H31A 108.1 . . ?
Cl31 C318 H31B 108.1 . . ?
Cl32 C318 Cl31 117(3) . . ?
Cl32 C318 H31A 108.1 . . ?
Cl32 C318 H31B 108.1 . . ?
H31A C318 H31B 107.3 . . ?
O1 Ir1 N3 84.6(4) . . ?
N1 Ir1 O1 94.8(4) . . ?
N1 Ir1 N2 172.0(5) . . ?
N1 Ir1 N3 91.5(5) . . ?
N2 Ir1 O1 91.6(4) . . ?
N2 Ir1 N3 93.9(4) . . ?
C11 Ir1 O1 87.6(5) . . ?
C11 Ir1 N1 81.9(6) . . ?
C11 Ir1 N2 93.7(5) . . ?
C11 Ir1 N3 169.2(5) . . ?
C24 Ir1 O1 172.6(5) . . ?
C24 Ir1 N1 91.9(5) . . ?
C24 Ir1 N2 81.5(5) . . ?
C24 Ir1 N3 98.5(5) . . ?
C24 Ir1 C11 90.2(6) . . ?
C27 O1 Ir1 128.6(9) . . ?
C34 O2 C33 105.4(10) . . ?
C1 N1 Ir1 128.3(10) . . ?
C1 N1 C13 116.6(13) . . ?
C13 N1 Ir1 114.8(10) . . ?
C14 N2 Ir1 127.5(11) . . ?
C14 N2 C26 118.9(13) . . ?
C26 N2 Ir1 113.6(9) . . ?
C33 N3 Ir1 122.8(9) . . ?
C33 N3 C39 106.5(12) . . ?
C39 N3 Ir1 130.2(10) . . ?
N1 C1 H1 119.2 . . ?
N1 C1 C2 121.6(15) . . ?
C2 C1 H1 119.2 . . ?
C1 C2 H2 119.7 . . ?
C3 C2 C1 120.6(16) . . ?
C3 C2 H2 119.7 . . ?
C2 C3 H3 119.6 . . ?
C2 C3 C4 120.8(15) . . ?
C4 C3 H3 119.6 . . ?
C3 C4 C5 127.9(15) . . ?
C3 C4 C13 115.8(15) . . ?
C13 C4 C5 116.2(15) . . ?
C4 C5 H5 119.0 . . ?
C6 C5 C4 121.9(15) . . ?
C6 C5 H5 119.0 . . ?
C5 C6 H6 118.2 . . ?
C5 C6 C7 123.6(15) . . ?
C7 C6 H6 118.2 . . ?
C6 C7 C12 118.0(15) . . ?
C8 C7 C6 125.7(16) . . ?
C8 C7 C12 116.2(15) . . ?
C7 C8 H8 120.0 . . ?
C9 C8 C7 119.9(17) . . ?
C9 C8 H8 120.0 . . ?
C8 C9 H9 118.6 . . ?
C8 C9 C10 122.8(17) . . ?
C10 C9 H9 118.6 . . ?
C9 C10 H10 119.6 . . ?
C11 C10 C9 120.9(16) . . ?
C11 C10 H10 119.6 . . ?
C10 C11 Ir1 132.3(13) . . ?
C10 C11 C12 115.4(15) . . ?
C12 C11 Ir1 112.2(11) . . ?
C7 C12 C13 118.0(14) . . ?
C11 C12 C7 124.8(15) . . ?
C11 C12 C13 117.2(14) . . ?
N1 C13 C4 124.5(14) . . ?
N1 C13 C12 113.5(13) . . ?
C4 C13 C12 121.8(14) . . ?
N2 C14 H14 118.6 . . ?
N2 C14 C15 122.8(15) . . ?
C15 C14 H14 118.6 . . ?
C14 C15 H15 120.7 . . ?
C16 C15 C14 118.6(15) . . ?
C16 C15 H15 120.7 . . ?
C15 C16 H16 120.2 . . ?
C15 C16 C17 119.6(15) . . ?
C17 C16 H16 120.2 . . ?
C16 C17 C18 125.7(14) . . ?
C16 C17 C26 118.1(14) . . ?
C26 C17 C18 116.2(13) . . ?
C17 C18 H18 118.8 . . ?
C19 C18 C17 122.4(13) . . ?
C19 C18 H18 118.8 . . ?
C18 C19 H19 119.4 . . ?
C18 C19 C20 121.2(15) . . ?
C20 C19 H19 119.4 . . ?
C21 C20 C19 124.6(14) . . ?
C21 C20 C25 117.8(13) . . ?
C25 C20 C19 117.6(14) . . ?
C20 C21 H21 119.8 . . ?
C22 C21 C20 120.3(14) . . ?
C22 C21 H21 119.8 . . ?
C21 C22 H22 119.2 . . ?
C21 C22 C23 121.5(14) . . ?
C23 C22 H22 119.2 . . ?
C22 C23 H23 119.1 . . ?
C22 C23 C24 121.9(13) . . ?
C24 C23 H23 119.1 . . ?
C23 C24 Ir1 132.3(11) . . ?
C23 C24 C25 115.3(12) . . ?
C25 C24 Ir1 112.4(10) . . ?
C20 C25 C26 120.1(13) . . ?
C24 C25 C20 123.1(13) . . ?
C24 C25 C26 116.8(13) . . ?
N2 C26 C17 121.8(13) . . ?
N2 C26 C25 115.6(13) . . ?
C17 C26 C25 122.5(13) . . ?
O1 C27 C28 116.2(13) . . ?
O1 C27 C32 124.7(13) . . ?
C32 C27 C28 119.1(14) . . ?
C27 C28 H28 120.2 . . ?
C29 C28 C27 119.6(14) . . ?
C29 C28 H28 120.2 . . ?
C28 C29 H29 119.5 . . ?
C28 C29 C30 120.9(14) . . ?
C30 C29 H29 119.5 . . ?
C29 C30 H30 120.5 . . ?
C31 C30 C29 119.0(14) . . ?
C31 C30 H30 120.5 . . ?
C30 C31 H31 118.0 . . ?
C30 C31 C32 124.0(15) . . ?
C32 C31 H31 118.0 . . ?
C27 C32 C33 121.8(13) . . ?
C31 C32 C27 117.4(14) . . ?
C31 C32 C33 120.7(14) . . ?
O2 C33 C32 115.9(12) . . ?
N3 C33 O2 112.5(12) . . ?
N3 C33 C32 131.6(13) . . ?
O2 C34 C39 108.4(12) . . ?
C35 C34 O2 128.0(14) . . ?
C35 C34 C39 123.6(15) . . ?
C34 C35 H35 122.0 . . ?
C36 C35 C34 116.1(15) . . ?
C36 C35 H35 122.0 . . ?
C35 C36 H36 119.0 . . ?
C35 C36 C37 122.0(15) . . ?
C37 C36 H36 119.0 . . ?
C36 C37 H37 119.0 . . ?
C38 C37 C36 122.0(14) . . ?
C38 C37 H37 119.0 . . ?
C37 C38 H38 122.2 . . ?
C39 C38 C37 115.5(14) . . ?
C39 C38 H38 122.2 . . ?
C34 C39 N3 107.0(13) . . ?
C38 C39 N3 132.2(14) . . ?
C38 C39 C34 120.7(14) . . ?
Cl3 C119 H11C 109.9 . . ?
Cl3 C119 H11D 109.9 . . ?
Cl4 C119 Cl3 109(2) . . ?
Cl4 C119 H11C 109.9 . . ?
Cl4 C119 H11D 109.9 . . ?
H11C C119 H11D 108.3 . . ?
O5 Ir3 N9 86.5(4) . . ?
N7 Ir3 O5 92.2(4) . . ?
N7 Ir3 N8 173.1(5) . . ?
N7 Ir3 N9 94.2(5) . . ?
N8 Ir3 O5 93.0(4) . . ?
N8 Ir3 N9 90.7(5) . . ?
C89 Ir3 O5 92.8(5) . . ?
C89 Ir3 N7 81.2(6) . . ?
C89 Ir3 N8 94.0(6) . . ?
C89 Ir3 N9 175.3(6) . . ?
C102 Ir3 O5 173.9(5) . . ?
C102 Ir3 N7 93.0(6) . . ?
C102 Ir3 N8 81.6(6) . . ?
C102 Ir3 N9 96.1(5) . . ?
C102 Ir3 C89 85.0(6) . . ?
C105 O5 Ir3 130.0(9) . . ?
C112 O6 C111 105.9(10) . . ?
C79 N7 Ir3 128.5(10) . . ?
C79 N7 C91 116.7(13) . . ?
C91 N7 Ir3 114.7(10) . . ?
C92 N8 Ir3 127.5(11) . . ?
C92 N8 C104 118.1(14) . . ?
C104 N8 Ir3 114.4(10) . . ?
C111 N9 Ir3 123.6(10) . . ?
C111 N9 C117 106.3(12) . . ?
C117 N9 Ir3 130.0(9) . . ?
N7 C79 H79 118.3 . . ?
N7 C79 C80 123.3(16) . . ?
C80 C79 H79 118.3 . . ?
C79 C80 H80 120.5 . . ?
C81 C80 C79 118.9(17) . . ?
C81 C80 H80 120.5 . . ?
C80 C81 H81 120.1 . . ?
C80 C81 C82 119.7(16) . . ?
C82 C81 H81 120.1 . . ?
C81 C82 C83 124.9(15) . . ?
C81 C82 C91 117.9(15) . . ?
C91 C82 C83 117.3(17) . . ?
C82 C83 H83 119.1 . . ?
C84 C83 C82 121.8(17) . . ?
C84 C83 H83 119.1 . . ?
C83 C84 H84 119.0 . . ?
C83 C84 C85 121.9(17) . . ?
C85 C84 H84 119.0 . . ?
C86 C85 C84 125.3(17) . . ?
C90 C85 C84 119.0(18) . . ?
C90 C85 C86 115.8(17) . . ?
C85 C86 H86 120.0 . . ?
C87 C86 C85 120.0(17) . . ?
C87 C86 H86 120.0 . . ?
C86 C87 H87 118.4 . . ?
C86 C87 C88 123.2(17) . . ?
C88 C87 H87 118.4 . . ?
C87 C88 H88 120.5 . . ?
C89 C88 C87 118.9(17) . . ?
C89 C88 H88 120.5 . . ?
C88 C89 Ir3 130.7(13) . . ?
C88 C89 C90 115.8(15) . . ?
C90 C89 Ir3 113.4(12) . . ?
C85 C90 C89 126.3(17) . . ?
C85 C90 C91 118.5(16) . . ?
C89 C90 C91 115.2(14) . . ?
N7 C91 C82 123.3(15) . . ?
N7 C91 C90 115.1(13) . . ?
C82 C91 C90 121.5(14) . . ?
N8 C92 H92 119.0 . . ?
N8 C92 C93 122.1(17) . . ?
C93 C92 H92 119.0 . . ?
C92 C93 H93 120.7 . . ?
C94 C93 C92 118.6(18) . . ?
C94 C93 H93 120.7 . . ?
C93 C94 H94 119.3 . . ?
C93 C94 C95 121.3(17) . . ?
C95 C94 H94 119.3 . . ?
C94 C95 C96 124.7(16) . . ?
C104 C95 C94 115.9(16) . . ?
C104 C95 C96 119.4(16) . . ?
C95 C96 H96 120.1 . . ?
C97 C96 C95 119.8(16) . . ?
C97 C96 H96 120.1 . . ?
C96 C97 H97 118.9 . . ?
C96 C97 C98 122.2(15) . . ?
C98 C97 H97 118.9 . . ?
C99 C98 C97 124.1(15) . . ?
C99 C98 C103 118.5(15) . . ?
C103 C98 C97 117.4(15) . . ?
C98 C99 H99 119.8 . . ?
C98 C99 C100 120.3(15) . . ?
C100 C99 H99 119.8 . . ?
C99 C100 H100 120.1 . . ?
C99 C100 C101 119.8(15) . . ?
C101 C100 H100 120.1 . . ?
C100 C101 H101 118.9 . . ?
C102 C101 C100 122.2(16) . . ?
C102 C101 H101 118.9 . . ?
C101 C102 Ir3 132.4(12) . . ?
C101 C102 C103 115.9(14) . . ?
C103 C102 Ir3 111.7(11) . . ?
C98 C103 C102 123.0(14) . . ?
C98 C103 C104 118.8(14) . . ?
C102 C103 C104 118.2(13) . . ?
N8 C104 C103 113.8(13) . . ?
C95 C104 N8 123.9(15) . . ?
C95 C104 C103 122.2(15) . . ?
O5 C105 C106 118.4(12) . . ?
O5 C105 C110 125.9(13) . . ?
C110 C105 C106 115.7(13) . . ?
C105 C106 H106 118.2 . . ?
C107 C106 C105 123.5(14) . . ?
C107 C106 H106 118.2 . . ?
C106 C107 H107 119.9 . . ?
C106 C107 C108 120.1(15) . . ?
C108 C107 H107 119.9 . . ?
C107 C108 H108 120.6 . . ?
C109 C108 C107 118.9(14) . . ?
C109 C108 H108 120.6 . . ?
C108 C109 H109 119.2 . . ?
C108 C109 C110 121.6(14) . . ?
C110 C109 H109 119.2 . . ?
C105 C110 C109 120.1(13) . . ?
C105 C110 C111 123.8(13) . . ?
C109 C110 C111 116.1(14) . . ?
O6 C111 C110 118.2(13) . . ?
N9 C111 O6 111.8(12) . . ?
N9 C111 C110 130.0(13) . . ?
O6 C112 C113 127.9(13) . . ?
O6 C112 C117 109.0(12) . . ?
C113 C112 C117 123.1(13) . . ?
C112 C113 H113 121.5 . . ?
C112 C113 C114 117.0(14) . . ?
C114 C113 H113 121.5 . . ?
C113 C114 H114 119.6 . . ?
C113 C114 C115 120.8(14) . . ?
C115 C114 H114 119.6 . . ?
C114 C115 H115 119.8 . . ?
C114 C115 C116 120.4(14) . . ?
C116 C115 H115 119.8 . . ?
C115 C116 H116 120.7 . . ?
C117 C116 C115 118.5(14) . . ?
C117 C116 H116 120.7 . . ?
C112 C117 N9 107.0(12) . . ?
C116 C117 N9 133.0(13) . . ?
C116 C117 C112 120.1(14) . . ?

loop_
_geom_bond_atom_site_label_1
_geom_bond_atom_site_label_2
_geom_bond_distance
_geom_bond_site_symmetry_2
_geom_bond_publ_flag
Ir2 O3 2.130(11) . ?
Ir2 N4 2.046(11) . ?
Ir2 N5 2.035(12) . ?
Ir2 N6 2.147(13) . ?
Ir2 C50 2.006(17) . ?
Ir2 C63 2.007(15) . ?
O3 C66 1.301(17) . ?
O4 C72 1.382(18) . ?
O4 C73 1.409(19) . ?
N4 C40 1.341(19) . ?
N4 C52 1.379(18) . ?
N5 C53 1.34(2) . ?
N5 C65 1.36(2) . ?
N6 C72 1.341(19) . ?
N6 C78 1.41(2) . ?
C40 H40 0.9500 . ?
C40 C41 1.39(2) . ?
C41 H41 0.9500 . ?
C41 C42 1.36(2) . ?
C42 H42 0.9500 . ?
C42 C43 1.40(2) . ?
C43 C44 1.42(2) . ?
C43 C52 1.39(2) . ?
C44 H44 0.9500 . ?
C44 C45 1.34(2) . ?
C45 H45 0.9500 . ?
C45 C46 1.44(2) . ?
C46 C47 1.39(2) . ?
C46 C51 1.41(2) . ?
C47 H47 0.9500 . ?
C47 C48 1.34(2) . ?
C48 H48 0.9500 . ?
C48 C49 1.41(2) . ?
C49 H49 0.9500 . ?
C49 C50 1.40(2) . ?
C50 C51 1.40(2) . ?
C51 C52 1.42(2) . ?
C53 H53 0.9500 . ?
C53 C54 1.39(2) . ?
C54 H54 0.9500 . ?
C54 C55 1.37(3) . ?
C55 H55 0.9500 . ?
C55 C56 1.40(3) . ?
C56 C57 1.43(3) . ?
C56 C65 1.43(2) . ?
C57 H57 0.9500 . ?
C57 C58 1.35(3) . ?
C58 H58 0.9500 . ?
C58 C59 1.43(3) . ?
C59 C60 1.35(3) . ?
C59 C64 1.42(2) . ?
C60 H60 0.9500 . ?
C60 C61 1.39(3) . ?
C61 H61 0.9500 . ?
C61 C62 1.41(3) . ?
C62 H62 0.9500 . ?
C62 C63 1.37(2) . ?
C63 C64 1.43(2) . ?
C64 C65 1.39(2) . ?
C66 C67 1.42(2) . ?
C66 C71 1.41(2) . ?
C67 H67 0.9500 . ?
C67 C68 1.38(2) . ?
C68 H68 0.9500 . ?
C68 C69 1.40(2) . ?
C69 H69 0.9500 . ?
C69 C70 1.36(2) . ?
C70 H70 0.9500 . ?
C70 C71 1.41(2) . ?
C71 C72 1.43(2) . ?
C73 C74 1.39(2) . ?
C73 C78 1.35(2) . ?
C74 H74 0.9500 . ?
C74 C75 1.39(2) . ?
C75 H75 0.9500 . ?
C75 C76 1.39(2) . ?
C76 H76 0.9500 . ?
C76 C77 1.39(2) . ?
C77 H77 0.9500 . ?
C77 C78 1.37(2) . ?
Cl1 C118 1.75(3) . ?
Cl2 C118 1.77(3) . ?
C118 H11A 0.9900 . ?
C118 H11B 0.9900 . ?
Cl21 C218 1.78(2) . ?
Cl22 C218 1.78(2) . ?
C218 H21A 0.9900 . ?
C218 H21B 0.9900 . ?
Cl31 C318 1.81(3) . ?
Cl32 C318 1.80(3) . ?
C318 H31A 0.9900 . ?
C318 H31B 0.9900 . ?
Ir1 O1 2.155(10) . ?
Ir1 N1 2.031(12) . ?
Ir1 N2 2.048(12) . ?
Ir1 N3 2.166(11) . ?
Ir1 C11 2.008(17) . ?
Ir1 C24 2.008(14) . ?
O1 C27 1.308(17) . ?
O2 C33 1.390(16) . ?
O2 C34 1.378(17) . ?
N1 C1 1.329(18) . ?
N1 C13 1.370(19) . ?
N2 C14 1.319(18) . ?
N2 C26 1.362(17) . ?
N3 C33 1.310(17) . ?
N3 C39 1.421(17) . ?
C1 H1 0.9500 . ?
C1 C2 1.42(2) . ?
C2 H2 0.9500 . ?
C2 C3 1.33(2) . ?
C3 H3 0.9500 . ?
C3 C4 1.39(2) . ?
C4 C5 1.44(2) . ?
C4 C13 1.41(2) . ?
C5 H5 0.9500 . ?
C5 C6 1.33(2) . ?
C6 H6 0.9500 . ?
C6 C7 1.42(2) . ?
C7 C8 1.40(2) . ?
C7 C12 1.42(2) . ?
C8 H8 0.9500 . ?
C8 C9 1.35(2) . ?
C9 H9 0.9500 . ?
C9 C10 1.40(2) . ?
C10 H10 0.9500 . ?
C10 C11 1.39(2) . ?
C11 C12 1.40(2) . ?
C12 C13 1.46(2) . ?
C14 H14 0.9500 . ?
C14 C15 1.41(2) . ?
C15 H15 0.9500 . ?
C15 C16 1.37(2) . ?
C16 H16 0.9500 . ?
C16 C17 1.40(2) . ?
C17 C18 1.44(2) . ?
C17 C26 1.409(18) . ?
C18 H18 0.9500 . ?
C18 C19 1.37(2) . ?
C19 H19 0.9500 . ?
C19 C20 1.443(19) . ?
C20 C21 1.39(2) . ?
C20 C25 1.419(19) . ?
C21 H21 0.9500 . ?
C21 C22 1.351(19) . ?
C22 H22 0.9500 . ?
C22 C23 1.393(18) . ?
C23 H23 0.9500 . ?
C23 C24 1.399(19) . ?
C24 C25 1.410(18) . ?
C25 C26 1.420(19) . ?
C27 C28 1.428(19) . ?
C27 C32 1.41(2) . ?
C28 H28 0.9500 . ?
C28 C29 1.38(2) . ?
C29 H29 0.9500 . ?
C29 C30 1.39(2) . ?
C30 H30 0.9500 . ?
C30 C31 1.34(2) . ?
C31 H31 0.9500 . ?
C31 C32 1.40(2) . ?
C32 C33 1.43(2) . ?
C34 C35 1.358(19) . ?
C34 C39 1.39(2) . ?
C35 H35 0.9500 . ?
C35 C36 1.35(2) . ?
C36 H36 0.9500 . ?
C36 C37 1.396(19) . ?
C37 H37 0.9500 . ?
C37 C38 1.392(19) . ?
C38 H38 0.9500 . ?
C38 C39 1.378(19) . ?
Cl3 C119 1.81(3) . ?
Cl4 C119 1.75(3) . ?
C119 H11C 0.9900 . ?
C119 H11D 0.9900 . ?
Ir3 O5 2.135(10) . ?
Ir3 N7 2.024(12) . ?
Ir3 N8 2.039(12) . ?
Ir3 N9 2.185(12) . ?
Ir3 C89 2.014(16) . ?
Ir3 C102 2.012(15) . ?
O5 C105 1.297(17) . ?
O6 C111 1.370(16) . ?
O6 C112 1.367(16) . ?
N7 C79 1.343(19) . ?
N7 C91 1.376(18) . ?
N8 C92 1.324(19) . ?
N8 C104 1.384(18) . ?
N9 C111 1.326(18) . ?
N9 C117 1.411(18) . ?
C79 H79 0.9500 . ?
C79 C80 1.40(2) . ?
C80 H80 0.9500 . ?
C80 C81 1.39(2) . ?
C81 H81 0.9500 . ?
C81 C82 1.39(2) . ?
C82 C83 1.43(2) . ?
C82 C91 1.404(19) . ?
C83 H83 0.9500 . ?
C83 C84 1.33(3) . ?
C84 H84 0.9500 . ?
C84 C85 1.43(2) . ?
C85 C86 1.40(3) . ?
C85 C90 1.39(2) . ?
C86 H86 0.9500 . ?
C86 C87 1.37(2) . ?
C87 H87 0.9500 . ?
C87 C88 1.41(2) . ?
C88 H88 0.9500 . ?
C88 C89 1.40(2) . ?
C89 C90 1.41(2) . ?
C90 C91 1.44(2) . ?
C92 H92 0.9500 . ?
C92 C93 1.41(2) . ?
C93 H93 0.9500 . ?
C93 C94 1.36(3) . ?
C94 H94 0.9500 . ?
C94 C95 1.41(2) . ?
C95 C96 1.42(2) . ?
C95 C104 1.37(2) . ?
C96 H96 0.9500 . ?
C96 C97 1.35(2) . ?
C97 H97 0.9500 . ?
C97 C98 1.45(2) . ?
C98 C99 1.37(2) . ?
C98 C103 1.41(2) . ?
C99 H99 0.9500 . ?
C99 C100 1.39(2) . ?
C100 H100 0.9500 . ?
C100 C101 1.41(2) . ?
C101 H101 0.9500 . ?
C101 C102 1.37(2) . ?
C102 C103 1.42(2) . ?
C103 C104 1.42(2) . ?
C105 C106 1.42(2) . ?
C105 C110 1.41(2) . ?
C106 H106 0.9500 . ?
C106 C107 1.375(19) . ?
C107 H107 0.9500 . ?
C107 C108 1.38(2) . ?
C108 H108 0.9500 . ?
C108 C109 1.38(2) . ?
C109 H109 0.9500 . ?
C109 C110 1.419(19) . ?
C110 C111 1.43(2) . ?
C112 C113 1.37(2) . ?
C112 C117 1.375(19) . ?
C113 H113 0.9500 . ?
C113 C114 1.388(19) . ?
C114 H114 0.9500 . ?
C114 C115 1.39(2) . ?
C115 H115 0.9500 . ?
C115 C116 1.39(2) . ?
C116 H116 0.9500 . ?
C116 C117 1.37(2) . ?

loop_
_geom_torsion_atom_site_label_1
_geom_torsion_atom_site_label_2
_geom_torsion_atom_site_label_3
_geom_torsion_atom_site_label_4
_geom_torsion
_geom_torsion_site_symmetry_1
_geom_torsion_site_symmetry_2
_geom_torsion_site_symmetry_3
_geom_torsion_site_symmetry_4
_geom_torsion_publ_flag
Ir2 O3 C66 C67 -168.5(10) . . . . ?
Ir2 O3 C66 C71 13(2) . . . . ?
Ir2 N4 C40 C41 177.1(12) . . . . ?
Ir2 N4 C52 C43 -177.2(12) . . . . ?
Ir2 N4 C52 C51 4.2(17) . . . . ?
Ir2 N5 C53 C54 179.9(13) . . . . ?
Ir2 N5 C65 C56 -178.6(13) . . . . ?
Ir2 N5 C65 C64 -3.3(19) . . . . ?
Ir2 N6 C72 O4 180.0(8) . . . . ?
Ir2 N6 C72 C71 -3(2) . . . . ?
Ir2 N6 C78 C73 180.0(11) . . . . ?
Ir2 N6 C78 C77 3(2) . . . . ?
Ir2 C50 C51 C46 173.9(13) . . . . ?
Ir2 C50 C51 C52 -2.4(19) . . . . ?
Ir2 C63 C64 C59 178.0(13) . . . . ?
Ir2 C63 C64 C65 -1.3(19) . . . . ?
O3 C66 C67 C68 178.5(14) . . . . ?
O3 C66 C71 C70 -177.4(15) . . . . ?
O3 C66 C71 C72 5(2) . . . . ?
O4 C73 C74 C75 -176.5(14) . . . . ?
O4 C73 C78 N6 0.5(17) . . . . ?
O4 C73 C78 C77 178.1(13) . . . . ?
N4 C40 C41 C42 -1(3) . . . . ?
N5 C53 C54 C55 1(3) . . . . ?
C40 N4 C52 C43 -1(2) . . . . ?
C40 N4 C52 C51 -179.6(14) . . . . ?
C40 C41 C42 C43 1(3) . . . . ?
C41 C42 C43 C44 -178.2(16) . . . . ?
C41 C42 C43 C52 0(2) . . . . ?
C42 C43 C44 C45 179.7(16) . . . . ?
C42 C43 C52 N4 0(2) . . . . ?
C42 C43 C52 C51 178.9(14) . . . . ?
C43 C44 C45 C46 -1(3) . . . . ?
C44 C43 C52 N4 178.5(14) . . . . ?
C44 C43 C52 C51 -3(2) . . . . ?
C44 C45 C46 C47 -179.9(17) . . . . ?
C44 C45 C46 C51 2(3) . . . . ?
C45 C46 C47 C48 -177.8(18) . . . . ?
C45 C46 C51 C50 -179.1(16) . . . . ?
C45 C46 C51 C52 -3(2) . . . . ?
C46 C47 C48 C49 1(3) . . . . ?
C46 C51 C52 N4 -177.6(15) . . . . ?
C46 C51 C52 C43 4(2) . . . . ?
C47 C46 C51 C50 3(3) . . . . ?
C47 C46 C51 C52 178.6(16) . . . . ?
C47 C48 C49 C50 -5(3) . . . . ?
C48 C49 C50 Ir2 -172.9(13) . . . . ?
C48 C49 C50 C51 8(2) . . . . ?
C49 C50 C51 C46 -7(3) . . . . ?
C49 C50 C51 C52 177.0(15) . . . . ?
C50 C51 C52 N4 -1(2) . . . . ?
C50 C51 C52 C43 -179.9(15) . . . . ?
C51 C46 C47 C48 0(3) . . . . ?
C52 N4 C40 C41 1(2) . . . . ?
C52 C43 C44 C45 2(2) . . . . ?
C53 N5 C65 C56 1(2) . . . . ?
C53 N5 C65 C64 176.6(15) . . . . ?
C53 C54 C55 C56 -4(3) . . . . ?
C54 C55 C56 C57 -175.9(18) . . . . ?
C54 C55 C56 C65 5(3) . . . . ?
C55 C56 C57 C58 178.2(18) . . . . ?
C55 C56 C65 N5 -4(3) . . . . ?
C55 C56 C65 C64 -178.7(17) . . . . ?
C56 C57 C58 C59 2(3) . . . . ?
C57 C56 C65 N5 177.0(15) . . . . ?
C57 C56 C65 C64 2(3) . . . . ?
C57 C58 C59 C60 -178.2(19) . . . . ?
C57 C58 C59 C64 -1(3) . . . . ?
C58 C59 C60 C61 -179.3(18) . . . . ?
C58 C59 C64 C63 -178.7(15) . . . . ?
C58 C59 C64 C65 1(2) . . . . ?
C59 C60 C61 C62 -4(3) . . . . ?
C59 C64 C65 N5 -176.3(15) . . . . ?
C59 C64 C65 C56 -1(3) . . . . ?
C60 C59 C64 C63 -2(3) . . . . ?
C60 C59 C64 C65 177.8(17) . . . . ?
C60 C61 C62 C63 2(3) . . . . ?
C61 C62 C63 Ir2 -177.9(13) . . . . ?
C61 C62 C63 C64 0(2) . . . . ?
C62 C63 C64 C59 -1(2) . . . . ?
C62 C63 C64 C65 180.0(15) . . . . ?
C63 C64 C65 N5 3(2) . . . . ?
C63 C64 C65 C56 178.3(16) . . . . ?
C64 C59 C60 C61 4(3) . . . . ?
C65 N5 C53 C54 0(3) . . . . ?
C65 C56 C57 C58 -3(3) . . . . ?
C66 C67 C68 C69 0(2) . . . . ?
C66 C71 C72 O4 166.8(13) . . . . ?
C66 C71 C72 N6 -10(3) . . . . ?
C67 C66 C71 C70 4(2) . . . . ?
C67 C66 C71 C72 -173.9(14) . . . . ?
C67 C68 C69 C70 2(3) . . . . ?
C68 C69 C70 C71 -1(2) . . . . ?
C69 C70 C71 C66 -2(2) . . . . ?
C69 C70 C71 C72 175.6(15) . . . . ?
C70 C71 C72 O4 -11(2) . . . . ?
C70 C71 C72 N6 172.3(16) . . . . ?
C71 C66 C67 C68 -3(2) . . . . ?
C72 O4 C73 C74 177.9(15) . . . . ?
C72 O4 C73 C78 -0.2(16) . . . . ?
C72 N6 C78 C73 -0.6(17) . . . . ?
C72 N6 C78 C77 -177.8(16) . . . . ?
C73 O4 C72 N6 -0.2(16) . . . . ?
C73 O4 C72 C71 -177.5(13) . . . . ?
C73 C74 C75 C76 -1(2) . . . . ?
C74 C73 C78 N6 -177.6(15) . . . . ?
C74 C73 C78 C77 0(3) . . . . ?
C74 C75 C76 C77 0(2) . . . . ?
C75 C76 C77 C78 1(2) . . . . ?
C76 C77 C78 N6 175.6(15) . . . . ?
C76 C77 C78 C73 -1(2) . . . . ?
C78 N6 C72 O4 0.5(17) . . . . ?
C78 N6 C72 C71 177.3(15) . . . . ?
C78 C73 C74 C75 1(2) . . . . ?
Ir1 O1 C27 C28 -162.0(9) . . . . ?
Ir1 O1 C27 C32 17.6(19) . . . . ?
Ir1 N1 C1 C2 -173.6(10) . . . . ?
Ir1 N1 C13 C4 176.9(11) . . . . ?
Ir1 N1 C13 C12 2.2(15) . . . . ?
Ir1 N2 C14 C15 -178.0(11) . . . . ?
Ir1 N2 C26 C17 -179.7(11) . . . . ?
Ir1 N2 C26 C25 2.1(15) . . . . ?
Ir1 N3 C33 O2 170.2(8) . . . . ?
Ir1 N3 C33 C32 -9(2) . . . . ?
Ir1 N3 C39 C34 -171.5(9) . . . . ?
Ir1 N3 C39 C38 14(2) . . . . ?
Ir1 C11 C12 C7 175.7(12) . . . . ?
Ir1 C11 C12 C13 -7.1(17) . . . . ?
Ir1 C24 C25 C20 178.5(10) . . . . ?
Ir1 C24 C25 C26 -0.6(15) . . . . ?
O1 C27 C28 C29 177.5(13) . . . . ?
O1 C27 C32 C31 -178.6(13) . . . . ?
O1 C27 C32 C33 5(2) . . . . ?
O2 C34 C35 C36 -179.2(14) . . . . ?
O2 C34 C39 N3 1.7(16) . . . . ?
O2 C34 C39 C38 177.1(12) . . . . ?
N1 C1 C2 C3 -2(2) . . . . ?
N2 C14 C15 C16 -5(2) . . . . ?
C1 N1 C13 C4 2(2) . . . . ?
C1 N1 C13 C12 -172.7(12) . . . . ?
C1 C2 C3 C4 0(2) . . . . ?
C2 C3 C4 C5 -178.8(15) . . . . ?
C2 C3 C4 C13 2(2) . . . . ?
C3 C4 C5 C6 -173.6(16) . . . . ?
C3 C4 C13 N1 -3(2) . . . . ?
C3 C4 C13 C12 171.0(13) . . . . ?
C4 C5 C6 C7 0(2) . . . . ?
C5 C4 C13 N1 177.5(13) . . . . ?
C5 C4 C13 C12 -8(2) . . . . ?
C5 C6 C7 C8 174.4(16) . . . . ?
C5 C6 C7 C12 -2(2) . . . . ?
C6 C7 C8 C9 -175.9(16) . . . . ?
C6 C7 C12 C11 176.8(14) . . . . ?
C6 C7 C12 C13 0(2) . . . . ?
C7 C8 C9 C10 0(3) . . . . ?
C7 C12 C13 N1 -179.3(13) . . . . ?
C7 C12 C13 C4 6(2) . . . . ?
C8 C7 C12 C11 0(2) . . . . ?
C8 C7 C12 C13 -177.5(14) . . . . ?
C8 C9 C10 C11 -1(3) . . . . ?
C9 C10 C11 Ir1 -174.1(12) . . . . ?
C9 C10 C11 C12 2(2) . . . . ?
C10 C11 C12 C7 -1(2) . . . . ?
C10 C11 C12 C13 176.3(13) . . . . ?
C11 C12 C13 N1 3.3(19) . . . . ?
C11 C12 C13 C4 -171.5(14) . . . . ?
C12 C7 C8 C9 1(2) . . . . ?
C13 N1 C1 C2 0(2) . . . . ?
C13 C4 C5 C6 6(2) . . . . ?
C14 N2 C26 C17 1(2) . . . . ?
C14 N2 C26 C25 -177.6(12) . . . . ?
C14 C15 C16 C17 6(2) . . . . ?
C15 C16 C17 C18 176.9(14) . . . . ?
C15 C16 C17 C26 -4(2) . . . . ?
C16 C17 C18 C19 179.7(15) . . . . ?
C16 C17 C26 N2 0(2) . . . . ?
C16 C17 C26 C25 178.5(13) . . . . ?
C17 C18 C19 C20 2(2) . . . . ?
C18 C17 C26 N2 179.9(12) . . . . ?
C18 C17 C26 C25 -2(2) . . . . ?
C18 C19 C20 C21 178.8(14) . . . . ?
C18 C19 C20 C25 -2(2) . . . . ?
C19 C20 C21 C22 179.7(14) . . . . ?
C19 C20 C25 C24 -178.6(13) . . . . ?
C19 C20 C25 C26 0(2) . . . . ?
C20 C21 C22 C23 0(2) . . . . ?
C20 C25 C26 N2 179.9(12) . . . . ?
C20 C25 C26 C17 2(2) . . . . ?
C21 C20 C25 C24 1(2) . . . . ?
C21 C20 C25 C26 179.6(13) . . . . ?
C21 C22 C23 C24 -3(2) . . . . ?
C22 C23 C24 Ir1 -177.8(10) . . . . ?
C22 C23 C24 C25 3.6(19) . . . . ?
C23 C24 C25 C20 -2.6(19) . . . . ?
C23 C24 C25 C26 178.4(12) . . . . ?
C24 C25 C26 N2 -1.1(18) . . . . ?
C24 C25 C26 C17 -179.3(13) . . . . ?
C25 C20 C21 C22 1(2) . . . . ?
C26 N2 C14 C15 2(2) . . . . ?
C26 C17 C18 C19 0(2) . . . . ?
C27 C28 C29 C30 0(2) . . . . ?
C27 C32 C33 O2 171.4(12) . . . . ?
C27 C32 C33 N3 -9(2) . . . . ?
C28 C27 C32 C31 1(2) . . . . ?
C28 C27 C32 C33 -175.5(12) . . . . ?
C28 C29 C30 C31 2(2) . . . . ?
C29 C30 C31 C32 -4(2) . . . . ?
C30 C31 C32 C27 2(2) . . . . ?
C30 C31 C32 C33 178.4(14) . . . . ?
C31 C32 C33 O2 -4.9(19) . . . . ?
C31 C32 C33 N3 174.4(14) . . . . ?
C32 C27 C28 C29 -2(2) . . . . ?
C33 O2 C34 C35 -179.9(15) . . . . ?
C33 O2 C34 C39 -3.1(15) . . . . ?
C33 N3 C39 C34 0.5(16) . . . . ?
C33 N3 C39 C38 -174.2(15) . . . . ?
C34 O2 C33 N3 3.6(15) . . . . ?
C34 O2 C33 C32 -177.0(12) . . . . ?
C34 C35 C36 C37 -1(2) . . . . ?
C35 C34 C39 N3 178.7(14) . . . . ?
C35 C34 C39 C38 -6(2) . . . . ?
C35 C36 C37 C38 -2(2) . . . . ?
C36 C37 C38 C39 0(2) . . . . ?
C37 C38 C39 N3 177.4(15) . . . . ?
C37 C38 C39 C34 3(2) . . . . ?
C39 N3 C33 O2 -2.5(16) . . . . ?
C39 N3 C33 C32 178.1(14) . . . . ?
C39 C34 C35 C36 4(2) . . . . ?
Ir3 O5 C105 C106 178.5(9) . . . . ?
Ir3 O5 C105 C110 -1(2) . . . . ?
Ir3 N7 C79 C80 -177.1(12) . . . . ?
Ir3 N7 C91 C82 175.4(12) . . . . ?
Ir3 N7 C91 C90 -3.7(17) . . . . ?
Ir3 N8 C92 C93 -177.8(17) . . . . ?
Ir3 N8 C104 C95 178.9(13) . . . . ?
Ir3 N8 C104 C103 2.7(16) . . . . ?
Ir3 N9 C111 O6 178.3(8) . . . . ?
Ir3 N9 C111 C110 -3(2) . . . . ?
Ir3 N9 C117 C112 -176.8(9) . . . . ?
Ir3 N9 C117 C116 4(2) . . . . ?
Ir3 C89 C90 C85 -176.3(13) . . . . ?
Ir3 C89 C90 C91 4.8(17) . . . . ?
Ir3 C102 C103 C98 176.6(11) . . . . ?
Ir3 C102 C103 C104 -4.7(17) . . . . ?
O5 C105 C106 C107 -176.1(13) . . . . ?
O5 C105 C110 C109 176.8(14) . . . . ?
O5 C105 C110 C111 -4(2) . . . . ?
O6 C112 C113 C114 -179.6(13) . . . . ?
O6 C112 C117 N9 -1.6(16) . . . . ?
O6 C112 C117 C116 177.8(12) . . . . ?
N7 C79 C80 C81 0(3) . . . . ?
N8 C92 C93 C94 0(4) . . . . ?
C79 N7 C91 C82 -3(2) . . . . ?
C79 N7 C91 C90 177.7(13) . . . . ?
C79 C80 C81 C82 0(3) . . . . ?
C80 C81 C82 C83 -180.0(17) . . . . ?
C80 C81 C82 C91 -2(2) . . . . ?
C81 C82 C83 C84 176.0(17) . . . . ?
C81 C82 C91 N7 4(2) . . . . ?
C81 C82 C91 C90 -177.4(15) . . . . ?
C82 C83 C84 C85 1(3) . . . . ?
C83 C82 C91 N7 -178.2(15) . . . . ?
C83 C82 C91 C90 1(2) . . . . ?
C83 C84 C85 C86 -178.4(19) . . . . ?
C83 C84 C85 C90 1(3) . . . . ?
C84 C85 C86 C87 179.2(17) . . . . ?
C84 C85 C90 C89 179.2(16) . . . . ?
C84 C85 C90 C91 -2(2) . . . . ?
C85 C86 C87 C88 2(3) . . . . ?
C85 C90 C91 N7 -179.8(14) . . . . ?
C85 C90 C91 C82 1(2) . . . . ?
C86 C85 C90 C89 -2(3) . . . . ?
C86 C85 C90 C91 177.3(15) . . . . ?
C86 C87 C88 C89 -2(3) . . . . ?
C87 C88 C89 Ir3 177.5(12) . . . . ?
C87 C88 C89 C90 0(2) . . . . ?
C88 C89 C90 C85 1(2) . . . . ?
C88 C89 C90 C91 -177.5(13) . . . . ?
C89 C90 C91 N7 -1(2) . . . . ?
C89 C90 C91 C82 -179.8(14) . . . . ?
C90 C85 C86 C87 0(3) . . . . ?
C91 N7 C79 C80 1(2) . . . . ?
C91 C82 C83 C84 -2(3) . . . . ?
C92 N8 C104 C95 0(2) . . . . ?
C92 N8 C104 C103 -176.4(15) . . . . ?
C92 C93 C94 C95 -2(4) . . . . ?
C93 C94 C95 C96 -177(2) . . . . ?
C93 C94 C95 C104 3(3) . . . . ?
C94 C95 C96 C97 -176.1(18) . . . . ?
C94 C95 C104 N8 -2(3) . . . . ?
C94 C95 C104 C103 174.0(16) . . . . ?
C95 C96 C97 C98 1(3) . . . . ?
C96 C95 C104 N8 178.3(15) . . . . ?
C96 C95 C104 C103 -6(3) . . . . ?
C96 C97 C98 C99 177.1(16) . . . . ?
C96 C97 C98 C103 -2(2) . . . . ?
C97 C98 C99 C100 -176.1(15) . . . . ?
C97 C98 C103 C102 179.0(14) . . . . ?
C97 C98 C103 C104 0(2) . . . . ?
C98 C99 C100 C101 -2(2) . . . . ?
C98 C103 C104 N8 -179.9(13) . . . . ?
C98 C103 C104 C95 4(2) . . . . ?
C99 C98 C103 C102 -1(2) . . . . ?
C99 C98 C103 C104 -179.2(14) . . . . ?
C99 C100 C101 C102 -2(2) . . . . ?
C100 C101 C102 Ir3 -175.4(12) . . . . ?
C100 C101 C102 C103 5(2) . . . . ?
C101 C102 C103 C98 -3(2) . . . . ?
C101 C102 C103 C104 175.3(14) . . . . ?
C102 C103 C104 N8 1(2) . . . . ?
C102 C103 C104 C95 -174.9(15) . . . . ?
C103 C98 C99 C100 3(2) . . . . ?
C104 N8 C92 C93 1(3) . . . . ?
C104 C95 C96 C97 4(3) . . . . ?
C105 C106 C107 C108 -2(2) . . . . ?
C105 C110 C111 O6 -175.3(13) . . . . ?
C105 C110 C111 N9 6(2) . . . . ?
C106 C105 C110 C109 -3(2) . . . . ?
C106 C105 C110 C111 176.7(13) . . . . ?
C106 C107 C108 C109 -1(2) . . . . ?
C107 C108 C109 C110 2(2) . . . . ?
C108 C109 C110 C105 0(2) . . . . ?
C108 C109 C110 C111 -179.0(13) . . . . ?
C109 C110 C111 O6 3.9(18) . . . . ?
C109 C110 C111 N9 -174.4(14) . . . . ?
C110 C105 C106 C107 3(2) . . . . ?
C111 O6 C112 C113 -179.7(14) . . . . ?
C111 O6 C112 C117 2.1(15) . . . . ?
C111 N9 C117 C112 0.4(16) . . . . ?
C111 N9 C117 C116 -178.9(16) . . . . ?
C112 O6 C111 N9 -1.9(15) . . . . ?
C112 O6 C111 C110 179.5(12) . . . . ?
C112 C113 C114 C115 3(2) . . . . ?
C113 C112 C117 N9 -179.9(13) . . . . ?
C113 C112 C117 C116 0(2) . . . . ?
C113 C114 C115 C116 -3(2) . . . . ?
C114 C115 C116 C117 1(2) . . . . ?
C115 C116 C117 N9 -179.9(15) . . . . ?
C115 C116 C117 C112 1(2) . . . . ?
C117 N9 C111 O6 0.9(15) . . . . ?
C117 N9 C111 C110 179.3(14) . . . . ?
C117 C112 C113 C114 -2(2) . . . . ?
